data_4071527
loop_
_publ_author_name
'Packheiser, Rico'
'Ecorchard, Petra'
'R\"uffer, Tobias'
'Lohan, Manja'
'Br\"auer, Bj\"orn'
'Justaud, Fr\'ed\'eric'
'Lapinte, Claude'
'Lang, Heinrich'

_publ_section_title
;
 Heterotrimetallic M&#x2212;M&#x2032;&#x2212;M&#x2032;&#x2032; Transition
 Metal Complexes Based on 1,3,5-Triethynylbenzene: Synthesis, Solid State
 Structure, and Electrochemical and UV&#x2212;Vis Characterization. EPR
 Analysis of thein SituGenerated Associated Radical Cations
;
_journal_issue 14
_journal_name_full Organometallics
_journal_page_first 3444
_journal_paper_doi 10.1021/om800206k
_journal_volume 27
_journal_year 2008
_chemical_formula_sum 'C171 H141 Cl9 Fe2 N4 O6 Os2 P4 Re2'
_chemical_formula_weight 3655.31
_chemical_name_systematic
; 
 ? 
;
_space_group_IT_number 13
_symmetry_cell_setting monoclinic
_symmetry_space_group_name_Hall '-P 2yc'
_symmetry_space_group_name_H-M 'P 1 2/c 1'
_atom_sites_solution_hydrogens geom
_atom_sites_solution_primary direct
_atom_sites_solution_secondary difmap
_audit_creation_method SHELXL-97
_cell_angle_alpha 90.00
_cell_angle_beta 91.527(5)
_cell_angle_gamma 90.00
_cell_formula_units_Z 4
_cell_length_a 25.7473(14)
_cell_length_b 11.4332(6)
_cell_length_c 53.214(3)
_cell_measurement_temperature 125
_cell_measurement_theta_max 60.4280
_cell_measurement_theta_min 3.0565
_cell_volume 15659.3(15)
_computing_cell_refinement
;
CrysAlis RED, Oxford Diffraction Ltd.,
Version 1.171.32.5 (release 08-05-2007 CrysAlis171 .NET)
(compiled May  8 2007,13:10:02)
;
_computing_data_collection
;
CrysAlis CCD, Oxford Diffraction Ltd.,
Version 1.171.32.5 (release 08-05-2007 CrysAlis171 .NET)
(compiled May  8 2007,13:10:02)
;
_computing_data_reduction
;
CrysAlis RED, Oxford Diffraction Ltd.,
Version 1.171.32.5 (release 08-05-2007 CrysAlis171 .NET)
(compiled May  8 2007,13:10:02)
;
_computing_publication_material shelxtl
_computing_structure_refinement 'SHELXH-97 (Sheldrick, 1997)'
_computing_structure_solution 'SHELXS-97 (Sheldrick, 1990)'
_diffrn_ambient_temperature 293(2)
_diffrn_measured_fraction_theta_full 0.980
_diffrn_measured_fraction_theta_max 0.980
_diffrn_radiation_monochromator graphite
_diffrn_radiation_source 'Enhance (Cu) X-ray Source'
_diffrn_radiation_type CuK\a
_diffrn_radiation_wavelength 1.54184
_diffrn_reflns_av_R_equivalents 0.0765
_diffrn_reflns_av_sigmaI/netI 0.0764
_diffrn_reflns_limit_h_max 28
_diffrn_reflns_limit_h_min -29
_diffrn_reflns_limit_k_max 12
_diffrn_reflns_limit_k_min -12
_diffrn_reflns_limit_l_max 60
_diffrn_reflns_limit_l_min -59
_diffrn_reflns_number 91818
_diffrn_reflns_theta_full 60.64
_diffrn_reflns_theta_max 60.64
_diffrn_reflns_theta_min 3.43
_exptl_absorpt_coefficient_mu 9.606
_exptl_absorpt_correction_T_max 1.00000
_exptl_absorpt_correction_T_min 0.09099
_exptl_absorpt_correction_type multi-scan
_exptl_crystal_density_diffrn 1.550
_exptl_crystal_density_method 'not measured'
_exptl_crystal_description block
_exptl_crystal_F_000 7240
_exptl_crystal_size_max 0.4
_exptl_crystal_size_mid 0.1
_exptl_crystal_size_min 0.02
_refine_diff_density_max 5.724
_refine_diff_density_min -1.373
_refine_diff_density_rms 0.179
_refine_ls_extinction_method none
_refine_ls_goodness_of_fit_ref 1.032
_refine_ls_hydrogen_treatment mixed
_refine_ls_matrix_type full
_refine_ls_number_parameters 1938
_refine_ls_number_reflns 23192
_refine_ls_number_restraints 334
_refine_ls_restrained_S_all 1.024
_refine_ls_R_factor_all 0.1007
_refine_ls_R_factor_gt 0.0695
_refine_ls_shift/su_max 0.005
_refine_ls_shift/su_mean 0.000
_refine_ls_structure_factor_coef Fsqd
_refine_ls_weighting_details 'calc w=1/[\s^2^(Fo^2^)+(0.1091P)^2^+110.9299P] where P=(Fo^2^+2Fc^2^)/3'
_refine_ls_weighting_scheme calc
_refine_ls_wR_factor_gt 0.1729
_refine_ls_wR_factor_ref 0.1950
_reflns_number_gt 16322
_reflns_number_total 23192
_reflns_threshold_expression >2sigma(I)
_cod_data_source_file om800206k-file007.cif
_cod_data_source_block rico54
_cod_original_cell_volume 15659.1(15)
_cod_original_sg_symbol_H-M P2/c
_cod_database_code 4071527

loop_
_symmetry_equiv_pos_as_xyz
'x, y, z'
'-x, y, -z+1/2'
'-x, -y, -z'
'x, -y, z-1/2'

loop_
_atom_site_label
_atom_site_type_symbol
_atom_site_fract_x
_atom_site_fract_y
_atom_site_fract_z
_atom_site_U_iso_or_equiv
_atom_site_adp_type
_atom_site_occupancy
_atom_site_symmetry_multiplicity
_atom_site_calc_flag
_atom_site_refinement_flags
_atom_site_disorder_assembly
_atom_site_disorder_group
C1 C 0.2915(4) 0.7136(10) 0.46662(19) 0.036(3) Uani 1 1 d . . .
C2 C 0.2677(4) 0.6418(9) 0.48458(19) 0.032(3) Uani 1 1 d . . .
H2 H 0.2318 0.6319 0.4838 0.039 Uiso 1 1 calc R . .
C3 C 0.2969(4) 0.5852(9) 0.50343(18) 0.026(2) Uani 1 1 d . . .
C4 C 0.3500(4) 0.6000(9) 0.50448(19) 0.029(2) Uani 1 1 d . . .
H4 H 0.3698 0.5616 0.5168 0.035 Uiso 1 1 calc R . .
C5 C 0.3750(4) 0.6735(10) 0.4869(2) 0.033(3) Uani 1 1 d . . .
C6 C 0.3454(4) 0.7271(10) 0.4683(2) 0.033(3) Uani 1 1 d . . .
H6 H 0.3617 0.7734 0.4565 0.040 Uiso 1 1 calc R . .
C7 C 0.2613(4) 0.7635(9) 0.4469(2) 0.034(3) Uani 1 1 d . . .
C8 C 0.2307(4) 0.8049(10) 0.4309(2) 0.037(3) Uani 1 1 d . . .
C9 C 0.1624(5) 0.7148(13) 0.3922(2) 0.045(3) Uani 1 1 d . . .
C10 C 0.1266(5) 0.8893(12) 0.4183(3) 0.052(3) Uani 1 1 d . . .
C11 C 0.1497(6) 0.9200(13) 0.3692(2) 0.056(4) Uani 1 1 d . . .
C12 C 0.2867(5) 0.7666(11) 0.3738(2) 0.039(3) Uani 1 1 d . . .
H12 H 0.2656 0.7025 0.3701 0.047 Uiso 1 1 calc R . .
C13 C 0.3389(5) 0.7604(13) 0.3691(3) 0.059(4) Uani 1 1 d . A .
H13 H 0.3521 0.6929 0.3620 0.071 Uiso 1 1 calc R . .
C14 C 0.3714(5) 0.8501(13) 0.3747(3) 0.061(4) Uani 1 1 d . . .
C15 C 0.4287(9) 0.840(2) 0.3713(7) 0.102(5) Uani 0.67(3) 1 d PDU A 1
C16 C 0.4449(9) 0.719(2) 0.3635(7) 0.102(5) Uani 0.67(3) 1 d PDU A 1
H16A H 0.4285 0.6996 0.3476 0.154 Uiso 0.67(3) 1 calc PR A 1
H16B H 0.4345 0.6632 0.3759 0.154 Uiso 0.67(3) 1 calc PR A 1
H16C H 0.4820 0.7160 0.3620 0.154 Uiso 0.67(3) 1 calc PR A 1
C17 C 0.4579(9) 0.870(2) 0.3972(7) 0.102(5) Uani 0.67(3) 1 d PDU A 1
H17A H 0.4476 0.9456 0.4029 0.153 Uiso 0.67(3) 1 calc PR A 1
H17B H 0.4947 0.8684 0.3950 0.153 Uiso 0.67(3) 1 calc PR A 1
H17C H 0.4489 0.8121 0.4095 0.153 Uiso 0.67(3) 1 calc PR A 1
C18 C 0.4457(9) 0.933(2) 0.3532(6) 0.103(5) Uani 0.67(3) 1 d PDU A 1
H18A H 0.4346 1.0086 0.3589 0.154 Uiso 0.67(3) 1 calc PR A 1
H18B H 0.4305 0.9179 0.3368 0.154 Uiso 0.67(3) 1 calc PR A 1
H18C H 0.4829 0.9323 0.3522 0.154 Uiso 0.67(3) 1 calc PR A 1
C15" C 0.435(2) 0.834(8) 0.3659(19) 0.409(8) Uani 0.33(3) 1 d PDU A 2
C16" C 0.464(3) 0.721(8) 0.361(2) 0.409(8) Uani 0.33(3) 1 d PDU A 2
H16D H 0.4466 0.6805 0.3469 0.614 Uiso 0.33(3) 1 calc PR A 2
H16E H 0.4645 0.6727 0.3753 0.614 Uiso 0.33(3) 1 calc PR A 2
H16F H 0.4989 0.7387 0.3560 0.614 Uiso 0.33(3) 1 calc PR A 2
C17" C 0.471(3) 0.906(10) 0.385(2) 0.409(8) Uani 0.33(3) 1 d PDU A 2
H17D H 0.4538 0.9785 0.3893 0.614 Uiso 0.33(3) 1 calc PR A 2
H17E H 0.5037 0.9222 0.3781 0.614 Uiso 0.33(3) 1 calc PR A 2
H17F H 0.4759 0.8612 0.4005 0.614 Uiso 0.33(3) 1 calc PR A 2
C18" C 0.432(3) 0.912(10) 0.343(2) 0.409(8) Uani 0.33(3) 1 d PDU A 2
H18D H 0.4216 0.9896 0.3481 0.614 Uiso 0.33(3) 1 calc PR A 2
H18E H 0.4064 0.8817 0.3313 0.614 Uiso 0.33(3) 1 calc PR A 2
H18F H 0.4650 0.9158 0.3353 0.614 Uiso 0.33(3) 1 calc PR A 2
C19 C 0.3476(6) 0.9509(13) 0.3841(3) 0.065(4) Uani 1 1 d . A .
H19 H 0.3680 1.0164 0.3875 0.077 Uiso 1 1 calc R . .
C20 C 0.2965(4) 0.9561(11) 0.3884(2) 0.042(3) Uani 1 1 d . . .
C21 C 0.2701(5) 1.0584(10) 0.3989(2) 0.038(3) Uani 1 1 d . A .
C22 C 0.2936(5) 1.1685(10) 0.4005(2) 0.039(3) Uani 1 1 d . . .
H22 H 0.3273 1.1777 0.3949 0.047 Uiso 1 1 calc R A .
C23 C 0.2682(5) 1.2634(11) 0.4101(2) 0.042(3) Uani 1 1 d . A .
C24 C 0.2919(6) 1.3863(11) 0.4121(3) 0.053(3) Uani 1 1 d . . .
C25 C 0.3053(7) 1.4121(13) 0.4394(3) 0.071(4) Uani 1 1 d . A .
H25A H 0.2748 1.4027 0.4493 0.107 Uiso 1 1 calc R . .
H25B H 0.3177 1.4910 0.4410 0.107 Uiso 1 1 calc R . .
H25C H 0.3317 1.3589 0.4453 0.107 Uiso 1 1 calc R . .
C26 C 0.3376(8) 1.4005(16) 0.3952(3) 0.103(7) Uani 1 1 d . A .
H26A H 0.3271 1.3835 0.3782 0.155 Uiso 1 1 calc R . .
H26B H 0.3648 1.3476 0.4005 0.155 Uiso 1 1 calc R . .
H26C H 0.3502 1.4795 0.3963 0.155 Uiso 1 1 calc R . .
C27 C 0.2507(7) 1.4789(14) 0.4042(3) 0.085(5) Uani 1 1 d . A .
H27A H 0.2211 1.4720 0.4147 0.127 Uiso 1 1 calc R . .
H27B H 0.2400 1.4664 0.3870 0.127 Uiso 1 1 calc R . .
H27C H 0.2654 1.5557 0.4060 0.127 Uiso 1 1 calc R . .
C28 C 0.2175(5) 1.2412(11) 0.4190(2) 0.045(3) Uani 1 1 d . . .
H28 H 0.1987 1.3007 0.4264 0.054 Uiso 1 1 calc R A .
C29 C 0.1967(5) 1.1306(11) 0.4166(2) 0.040(3) Uani 1 1 d . A .
H29 H 0.1635 1.1177 0.4225 0.048 Uiso 1 1 calc R . .
C30 C 0.4305(4) 0.6858(10) 0.4888(2) 0.036(3) Uani 1 1 d . . .
C31 C 0.4759(5) 0.6981(11) 0.4903(2) 0.045(3) Uani 1 1 d . . .
C32 C 0.5310(4) 0.7146(11) 0.4920(2) 0.045(3) Uani 1 1 d . . .
C33 C 0.5675(5) 0.6456(11) 0.5051(3) 0.063(4) Uani 1 1 d . . .
H33 H 0.5593 0.5803 0.5147 0.075 Uiso 1 1 calc R . .
C34 C 0.6191(5) 0.6890(12) 0.5019(3) 0.062(4) Uani 1 1 d . . .
H34 H 0.6498 0.6598 0.5092 0.074 Uiso 1 1 calc R . .
C35 C 0.6137(5) 0.7864(13) 0.4853(3) 0.060(4) Uani 1 1 d . . .
H35 H 0.6405 0.8324 0.4794 0.072 Uiso 1 1 calc R . .
C36 C 0.5601(5) 0.8007(13) 0.4794(3) 0.057(4) Uani 1 1 d . . .
H36 H 0.5461 0.8579 0.4688 0.068 Uiso 1 1 calc R . .
C37 C 0.5521(5) 0.9874(11) 0.5274(2) 0.100(7) Uani 1 1 d G . .
H37 H 0.5407 1.0446 0.5162 0.120 Uiso 1 1 calc R . .
C38 C 0.5203(3) 0.9034(14) 0.5393(3) 0.153(14) Uani 1 1 d G . .
H38 H 0.4845 0.8960 0.5372 0.183 Uiso 1 1 calc R . .
C39 C 0.5528(5) 0.8328(11) 0.5550(2) 0.123(9) Uani 1 1 d G . .
H39 H 0.5421 0.7710 0.5650 0.148 Uiso 1 1 calc R . .
C40 C 0.6047(4) 0.8732(11) 0.5529(2) 0.061(4) Uani 1 1 d G . .
H40 H 0.6338 0.8424 0.5612 0.074 Uiso 1 1 calc R . .
C41 C 0.6042(4) 0.9687(10) 0.5358(3) 0.141(12) Uani 1 1 d G . .
H41 H 0.6330 1.0115 0.5310 0.169 Uiso 1 1 calc R . .
C42 C 0.2697(4) 0.5090(10) 0.5202(2) 0.032(3) Uani 1 1 d . . .
C43 C 0.2414(4) 0.4455(10) 0.53177(19) 0.028(2) Uani 1 1 d . . .
C44 C 0.2089(5) 0.1415(10) 0.5561(2) 0.042(3) Uani 1 1 d . . .
C45 C 0.1892(5) 0.1834(11) 0.5787(2) 0.047(3) Uani 1 1 d . . .
H45 H 0.1577 0.1630 0.5856 0.056 Uiso 1 1 calc R . .
C46 C 0.2266(6) 0.2632(11) 0.5890(2) 0.056(4) Uani 1 1 d . . .
H46 H 0.2240 0.3057 0.6038 0.067 Uiso 1 1 calc R . .
C47 C 0.2679(5) 0.2651(11) 0.5725(3) 0.054(4) Uani 1 1 d . . .
H47 H 0.2981 0.3090 0.5747 0.065 Uiso 1 1 calc R . .
C48 C 0.2571(5) 0.1921(14) 0.5524(3) 0.058(4) Uani 1 1 d . . .
H48 H 0.2782 0.1791 0.5387 0.070 Uiso 1 1 calc R . .
C49 C 0.1942(5) 0.5390(10) 0.5962(2) 0.039(3) Uani 1 1 d . . .
C50 C 0.1761(6) 0.5677(11) 0.6194(2) 0.052(3) Uani 1 1 d . . .
H50 H 0.1411 0.5572 0.6227 0.063 Uiso 1 1 calc R . .
C51 C 0.2089(6) 0.6120(11) 0.6379(2) 0.051(4) Uani 1 1 d . . .
H51 H 0.1957 0.6354 0.6532 0.061 Uiso 1 1 calc R . .
C52 C 0.2611(7) 0.6213(12) 0.6339(2) 0.062(4) Uani 1 1 d . . .
H52 H 0.2833 0.6472 0.6468 0.075 Uiso 1 1 calc R . .
C53 C 0.2808(5) 0.5932(12) 0.6111(2) 0.050(3) Uani 1 1 d . . .
H53 H 0.3160 0.6026 0.6082 0.060 Uiso 1 1 calc R . .
C54 C 0.2473(5) 0.5505(10) 0.5926(2) 0.041(3) Uani 1 1 d . . .
H54 H 0.2607 0.5289 0.5772 0.049 Uiso 1 1 calc R . .
C55 C 0.0923(5) 0.4389(11) 0.5836(2) 0.045(3) Uani 1 1 d . . .
C56 C 0.0946(6) 0.3672(12) 0.6051(3) 0.058(4) Uani 1 1 d . . .
H56 H 0.1265 0.3488 0.6128 0.070 Uiso 1 1 calc R . .
C57 C 0.0484(7) 0.3238(14) 0.6150(3) 0.073(5) Uani 1 1 d . . .
H57 H 0.0492 0.2767 0.6292 0.087 Uiso 1 1 calc R . .
C58 C 0.0021(8) 0.3520(17) 0.6032(4) 0.088(6) Uani 1 1 d . . .
H58 H -0.0285 0.3204 0.6092 0.106 Uiso 1 1 calc R . .
C59 C -0.0006(6) 0.4254(18) 0.5827(3) 0.081(6) Uani 1 1 d . . .
H59 H -0.0326 0.4475 0.5757 0.097 Uiso 1 1 calc R . .
C60 C 0.0457(5) 0.4662(14) 0.5728(3) 0.063(4) Uani 1 1 d . . .
H60 H 0.0445 0.5129 0.5584 0.075 Uiso 1 1 calc R . .
C61 C 0.1372(4) 0.6249(11) 0.5549(2) 0.038(3) Uani 1 1 d . . .
C62 C 0.1590(4) 0.6628(10) 0.5326(2) 0.037(3) Uani 1 1 d . . .
H62 H 0.1798 0.6116 0.5237 0.044 Uiso 1 1 calc R . .
C63 C 0.1506(4) 0.7742(12) 0.5233(2) 0.045(3) Uani 1 1 d . . .
H63 H 0.1652 0.7967 0.5083 0.054 Uiso 1 1 calc R . .
C64 C 0.1208(5) 0.8512(12) 0.5361(3) 0.053(4) Uani 1 1 d . . .
H64 H 0.1155 0.9265 0.5299 0.063 Uiso 1 1 calc R . .
C65 C 0.0983(5) 0.8177(12) 0.5584(3) 0.050(4) Uani 1 1 d . . .
H65 H 0.0775 0.8702 0.5669 0.061 Uiso 1 1 calc R . .
C66 C 0.1067(4) 0.7068(12) 0.5679(2) 0.045(3) Uani 1 1 d . . .
H66 H 0.0921 0.6857 0.5831 0.054 Uiso 1 1 calc R . .
C67 C 0.1265(4) 0.4210(10) 0.49503(19) 0.030(2) Uani 1 1 d . . .
C68 C 0.1568(4) 0.4592(10) 0.4752(2) 0.036(3) Uani 1 1 d . . .
H68 H 0.1871 0.4196 0.4713 0.043 Uiso 1 1 calc R . .
C69 C 0.1409(5) 0.5589(11) 0.4611(2) 0.041(3) Uani 1 1 d . . .
H69 H 0.1609 0.5853 0.4480 0.049 Uiso 1 1 calc R . .
C70 C 0.0967(5) 0.6156(11) 0.4669(2) 0.045(3) Uani 1 1 d . . .
H70 H 0.0864 0.6802 0.4573 0.054 Uiso 1 1 calc R . .
C71 C 0.0670(4) 0.5810(11) 0.4860(2) 0.047(3) Uani 1 1 d . . .
H71 H 0.0364 0.6200 0.4896 0.056 Uiso 1 1 calc R . .
C72 C 0.0837(4) 0.4847(11) 0.5003(2) 0.043(3) Uani 1 1 d . . .
H72 H 0.0644 0.4632 0.5141 0.051 Uiso 1 1 calc R . .
C73 C 0.0842(4) 0.2308(9) 0.5198(2) 0.030(2) Uani 1 1 d . . .
C74 C 0.0515(4) 0.2115(10) 0.4990(2) 0.035(3) Uani 1 1 d . . .
H74 H 0.0615 0.2364 0.4832 0.043 Uiso 1 1 calc R . .
C75 C 0.0042(4) 0.1554(10) 0.5016(2) 0.040(3) Uani 1 1 d . . .
H75 H -0.0176 0.1432 0.4877 0.048 Uiso 1 1 calc R . .
C76 C -0.0101(4) 0.1184(11) 0.5248(2) 0.046(3) Uani 1 1 d . . .
H76 H -0.0417 0.0799 0.5263 0.055 Uiso 1 1 calc R . .
C77 C 0.0203(4) 0.1359(10) 0.5457(2) 0.043(3) Uani 1 1 d . . .
H77 H 0.0093 0.1119 0.5614 0.052 Uiso 1 1 calc R . .
C78 C 0.0692(4) 0.1914(10) 0.5433(2) 0.035(3) Uani 1 1 d . . .
H78 H 0.0911 0.2014 0.5573 0.042 Uiso 1 1 calc R . .
C79 C 0.1820(4) 0.2010(10) 0.49600(18) 0.029(2) Uani 1 1 d . . .
C80 C 0.1623(4) 0.0941(10) 0.48810(19) 0.035(3) Uani 1 1 d . . .
H80 H 0.1278 0.0755 0.4910 0.042 Uiso 1 1 calc R . .
C81 C 0.1933(5) 0.0145(11) 0.4759(2) 0.042(3) Uani 1 1 d . . .
H81 H 0.1794 -0.0571 0.4708 0.051 Uiso 1 1 calc R . .
C82 C 0.2445(4) 0.0403(11) 0.4713(2) 0.037(3) Uani 1 1 d . . .
H82 H 0.2656 -0.0140 0.4634 0.045 Uiso 1 1 calc R . .
C83 C 0.2637(5) 0.1472(11) 0.4783(2) 0.041(3) Uani 1 1 d . . .
H83 H 0.2979 0.1662 0.4748 0.049 Uiso 1 1 calc R . .
C84 C 0.2331(4) 0.2287(10) 0.49079(19) 0.031(2) Uani 1 1 d . . .
H84 H 0.2468 0.3008 0.4955 0.037 Uiso 1 1 calc R . .
C85 C 0.7034(4) 1.3742(11) 0.2673(2) 0.040(3) Uani 1 1 d . . .
C86 C 0.7362(5) 1.3133(11) 0.2834(2) 0.042(3) Uani 1 1 d . . .
H86 H 0.7718 1.3192 0.2812 0.050 Uiso 1 1 calc R . .
C87 C 0.7189(5) 1.2435(11) 0.3028(2) 0.048(3) Uani 1 1 d . . .
C88 C 0.6652(5) 1.2356(16) 0.3060(3) 0.074(5) Uani 1 1 d . B .
H88 H 0.6524 1.1893 0.3188 0.089 Uiso 1 1 calc R . .
C89 C 0.6310(5) 1.296(2) 0.2903(3) 0.091(7) Uani 1 1 d . . .
C90 C 0.6492(5) 1.3631(16) 0.2707(3) 0.068(5) Uani 1 1 d . B .
H90 H 0.6259 1.4010 0.2599 0.082 Uiso 1 1 calc R . .
C91 C 0.7557(5) 1.1823(11) 0.3184(2) 0.042(3) Uani 1 1 d . . .
C92 C 0.7883(5) 1.1325(11) 0.3306(2) 0.043(3) Uani 1 1 d . . .
C93 C 0.8867(6) 1.0004(13) 0.3266(3) 0.066(4) Uani 1 1 d . . .
C94 C 0.8867(5) 1.1795(14) 0.3589(2) 0.054(4) Uani 1 1 d . . .
C95 C 0.8914(6) 0.9664(14) 0.3792(3) 0.067(4) Uani 1 1 d . . .
C96 C 0.7929(5) 1.1507(10) 0.4021(2) 0.041(3) Uani 1 1 d . . .
C97 C 0.7557(5) 1.1609(10) 0.4203(2) 0.039(3) Uani 1 1 d . . .
H97 H 0.7612 1.2147 0.4332 0.047 Uiso 1 1 calc R . .
C98 C 0.7105(4) 1.0944(10) 0.4201(2) 0.035(3) Uani 1 1 d . . .
C99 C 0.6706(4) 1.1136(11) 0.4401(2) 0.039(3) Uani 1 1 d . . .
C100 C 0.6956(5) 1.1077(12) 0.4666(2) 0.051(3) Uani 1 1 d . . .
H10A H 0.6695 1.1203 0.4789 0.076 Uiso 1 1 calc R . .
H10B H 0.7219 1.1669 0.4683 0.076 Uiso 1 1 calc R . .
H10C H 0.7111 1.0321 0.4692 0.076 Uiso 1 1 calc R . .
C101 C 0.6464(6) 1.2366(12) 0.4362(2) 0.056(4) Uani 1 1 d . . .
H10D H 0.6209 1.2500 0.4488 0.084 Uiso 1 1 calc R . .
H10E H 0.6302 1.2412 0.4198 0.084 Uiso 1 1 calc R . .
H10F H 0.6732 1.2948 0.4378 0.084 Uiso 1 1 calc R . .
C102 C 0.6260(5) 1.0228(12) 0.4378(2) 0.053(4) Uani 1 1 d . . .
H10G H 0.6012 1.0374 0.4507 0.079 Uiso 1 1 calc R . .
H10H H 0.6399 0.9454 0.4399 0.079 Uiso 1 1 calc R . .
H10I H 0.6091 1.0293 0.4216 0.079 Uiso 1 1 calc R . .
C103 C 0.7054(4) 1.0150(10) 0.4009(2) 0.033(3) Uani 1 1 d . . .
H103 H 0.6763 0.9670 0.4000 0.040 Uiso 1 1 calc R . .
C104 C 0.7429(4) 1.0047(10) 0.38272(19) 0.031(2) Uani 1 1 d . . .
C105 C 0.7406(4) 0.9143(9) 0.3626(2) 0.033(3) Uani 1 1 d . . .
C106 C 0.6981(5) 0.8466(10) 0.35657(19) 0.035(3) Uani 1 1 d . . .
H106 H 0.6679 0.8567 0.3655 0.042 Uiso 1 1 calc R . .
C107 C 0.6987(5) 0.7659(11) 0.3382(2) 0.045(3) Uani 1 1 d . . .
C108 C 0.6482(6) 0.6947(13) 0.3309(3) 0.057(4) Uani 1 1 d . . .
C109 C 0.6613(9) 0.599(2) 0.3125(4) 0.144(11) Uani 1 1 d . . .
H10J H 0.6849 0.5448 0.3204 0.216 Uiso 1 1 calc R . .
H10K H 0.6774 0.6333 0.2981 0.216 Uiso 1 1 calc R . .
H10L H 0.6301 0.5594 0.3072 0.216 Uiso 1 1 calc R . .
C110 C 0.6122(7) 0.777(2) 0.3191(4) 0.124(9) Uani 1 1 d . . .
H11A H 0.6269 0.8076 0.3041 0.186 Uiso 1 1 calc R . .
H11B H 0.6056 0.8398 0.3306 0.186 Uiso 1 1 calc R . .
H11C H 0.5801 0.7376 0.3149 0.186 Uiso 1 1 calc R . .
C111 C 0.6279(9) 0.6450(19) 0.3541(4) 0.115(8) Uani 1 1 d . . .
H11D H 0.6528 0.5909 0.3612 0.172 Uiso 1 1 calc R . .
H11E H 0.5959 0.6047 0.3504 0.172 Uiso 1 1 calc R . .
H11F H 0.6218 0.7067 0.3659 0.172 Uiso 1 1 calc R . .
C112 C 0.7459(6) 0.7515(12) 0.3261(3) 0.058(4) Uani 1 1 d . . .
H112 H 0.7493 0.6923 0.3142 0.069 Uiso 1 1 calc R . .
C113 C 0.7864(6) 0.8224(12) 0.3314(3) 0.056(4) Uani 1 1 d . . .
Fe2 Fe 0.43641(15) 1.5151(4) 0.29002(8) 0.0680(14) Uani 0.594(6) 1 d PU B 1
C114 C 0.5725(9) 1.332(3) 0.2971(5) 0.065(5) Uani 0.594(6) 1 d PU B 1
C115 C 0.5273(9) 1.351(3) 0.3004(5) 0.065(5) Uani 0.594(6) 1 d PU B 1
C116 C 0.4744(9) 1.378(3) 0.3056(5) 0.065(2) Uani 0.594(6) 1 d PU B 1
C117 C 0.4556(10) 1.443(3) 0.3243(6) 0.066(2) Uani 0.594(6) 1 d PU B 1
H117 H 0.4756 1.4780 0.3370 0.079 Uiso 0.594(6) 1 calc PR B 1
C118 C 0.3987(9) 1.450(2) 0.3218(5) 0.066(2) Uani 0.594(6) 1 d PU B 1
H118 H 0.3779 1.4872 0.3333 0.079 Uiso 0.594(6) 1 calc PR B 1
C119 C 0.3788(10) 1.392(3) 0.2994(5) 0.066(2) Uani 0.594(6) 1 d PU B 1
H119 H 0.3449 1.3851 0.2931 0.079 Uiso 0.594(6) 1 calc PR B 1
C120 C 0.4308(9) 1.345(3) 0.2889(6) 0.065(2) Uani 0.594(6) 1 d PU B 1
H120 H 0.4337 1.3022 0.2742 0.078 Uiso 0.594(6) 1 calc PR B 1
C121 C 0.4900(11) 1.600(3) 0.2686(5) 0.078(3) Uani 0.594(6) 1 d PU B 1
H121 H 0.5247 1.5817 0.2664 0.093 Uiso 0.594(6) 1 calc PR B 1
C122 C 0.4695(10) 1.674(3) 0.2879(6) 0.078(3) Uani 0.594(6) 1 d PU B 1
H122 H 0.4877 1.7078 0.3014 0.093 Uiso 0.594(6) 1 calc PR B 1
C123 C 0.4161(10) 1.685(3) 0.2820(6) 0.078(3) Uani 0.594(6) 1 d PU B 1
H123 H 0.3938 1.7344 0.2905 0.094 Uiso 0.594(6) 1 calc PR B 1
C124 C 0.4006(11) 1.615(3) 0.2622(5) 0.078(3) Uani 0.594(6) 1 d PU B 1
H124 H 0.3672 1.6038 0.2554 0.093 Uiso 0.594(6) 1 calc PR B 1
C125 C 0.4489(10) 1.563(3) 0.2544(6) 0.078(3) Uani 0.594(6) 1 d PU B 1
H125 H 0.4513 1.5100 0.2412 0.093 Uiso 0.594(6) 1 calc PR B 1
Fe2A Fe 0.4212(2) 1.2800(8) 0.30380(13) 0.081(2) Uani 0.406(6) 1 d PU B 2
C14A C 0.5800(9) 1.238(3) 0.2882(5) 0.030(4) Uani 0.406(6) 1 d PU B 2
C15A C 0.5371(9) 1.220(2) 0.2879(5) 0.030(4) Uani 0.406(6) 1 d PU B 2
C16A C 0.4825(13) 1.181(4) 0.2854(7) 0.072(3) Uani 0.406(6) 1 d PU B 2
C17A C 0.4451(12) 1.225(4) 0.2678(7) 0.072(3) Uani 0.406(6) 1 d PU B 2
H17G H 0.4502 1.2772 0.2548 0.087 Uiso 0.406(6) 1 calc PR B 2
C18A C 0.3957(13) 1.168(4) 0.2749(7) 0.073(3) Uani 0.406(6) 1 d PU B 2
H18G H 0.3647 1.1750 0.2657 0.087 Uiso 0.406(6) 1 calc PR B 2
C19A C 0.4008(13) 1.105(4) 0.2961(7) 0.073(3) Uani 0.406(6) 1 d PU B 2
H19A H 0.3740 1.0678 0.3044 0.087 Uiso 0.406(6) 1 calc PR B 2
C20A C 0.4553(12) 1.105(4) 0.3038(7) 0.073(3) Uani 0.406(6) 1 d PU B 2
H20A H 0.4703 1.0651 0.3174 0.087 Uiso 0.406(6) 1 calc PR B 2
C21A C 0.3660(11) 1.384(4) 0.3068(6) 0.093(4) Uani 0.406(6) 1 d PGU B 2
H21A H 0.3364 1.3830 0.2964 0.111 Uiso 0.406(6) 1 calc PR B 2
C22A C 0.4135(14) 1.441(3) 0.3016(6) 0.093(4) Uani 0.406(6) 1 d PGU B 2
H22A H 0.4205 1.4833 0.2871 0.111 Uiso 0.406(6) 1 calc PR B 2
C23A C 0.4485(11) 1.422(4) 0.3223(7) 0.093(4) Uani 0.406(6) 1 d PGU B 2
H23A H 0.4824 1.4497 0.3237 0.111 Uiso 0.406(6) 1 calc PR B 2
C24A C 0.4225(12) 1.354(3) 0.3403(5) 0.093(4) Uani 0.406(6) 1 d PGU B 2
H24A H 0.4365 1.3286 0.3557 0.111 Uiso 0.406(6) 1 calc PR B 2
C25A C 0.3715(11) 1.330(3) 0.3308(6) 0.093(4) Uani 0.406(6) 1 d PGU B 2
H25D H 0.3462 1.2873 0.3388 0.111 Uiso 0.406(6) 1 calc PR B 2
C126 C 0.7232(5) 1.4463(11) 0.2475(2) 0.043(3) Uani 1 1 d . . .
C127 C 0.7496(4) 1.4979(11) 0.23305(19) 0.039(3) Uani 1 1 d . . .
C128 C 0.7929(5) 1.5826(11) 0.1656(2) 0.042(3) Uani 1 1 d . . .
H128 H 0.8166 1.5379 0.1569 0.050 Uiso 1 1 calc R . .
C129 C 0.7435(5) 1.5434(12) 0.1725(2) 0.043(3) Uani 1 1 d . . .
H129 H 0.7287 1.4708 0.1690 0.052 Uiso 1 1 calc R . .
C130 C 0.7214(5) 1.6356(11) 0.1856(2) 0.045(3) Uani 1 1 d . . .
H130 H 0.6890 1.6338 0.1929 0.054 Uiso 1 1 calc R . .
C131 C 0.7552(5) 1.7312(11) 0.1859(2) 0.047(3) Uani 1 1 d . . .
H131 H 0.7490 1.8043 0.1929 0.056 Uiso 1 1 calc R . .
C132 C 0.8015(5) 1.6951(13) 0.1734(2) 0.051(3) Uani 1 1 d . . .
H132 H 0.8313 1.7394 0.1711 0.061 Uiso 1 1 calc R . .
C133 C 0.8133(4) 1.3019(11) 0.1928(2) 0.043(3) Uani 1 1 d . . .
C134 C 0.7708(4) 1.2497(11) 0.2029(3) 0.046(3) Uani 1 1 d . . .
H134 H 0.7595 1.2771 0.2183 0.056 Uiso 1 1 calc R . .
C135 C 0.7442(6) 1.1596(14) 0.1917(3) 0.068(4) Uani 1 1 d . . .
H135 H 0.7175 1.1221 0.1999 0.081 Uiso 1 1 calc R . .
C136 C 0.7582(6) 1.1249(15) 0.1676(3) 0.068(5) Uani 1 1 d . . .
H136 H 0.7408 1.0634 0.1597 0.081 Uiso 1 1 calc R . .
C137 C 0.7971(6) 1.1805(14) 0.1558(3) 0.066(4) Uani 1 1 d . . .
H137 H 0.8047 1.1595 0.1395 0.079 Uiso 1 1 calc R . .
C138 C 0.8260(5) 1.2693(12) 0.1679(2) 0.046(3) Uani 1 1 d . . .
H138 H 0.8531 1.3061 0.1597 0.055 Uiso 1 1 calc R . .
C139 C 0.9067(5) 1.4397(13) 0.1901(2) 0.048(3) Uani 1 1 d . . .
C140 C 0.9207(5) 1.5469(13) 0.1803(2) 0.051(3) Uani 1 1 d . . .
C141 C 0.9650(5) 1.5514(16) 0.1659(2) 0.061(4) Uani 1 1 d . . .
H141 H 0.9754 1.6228 0.1594 0.073 Uiso 1 1 calc R . .
C142 C 0.9935(5) 1.4538(16) 0.1611(3) 0.061(4) Uani 1 1 d . . .
H142 H 1.0218 1.4585 0.1507 0.074 Uiso 1 1 calc R . .
C143 C 0.9806(5) 1.3499(15) 0.1715(2) 0.056(4) Uani 1 1 d . . .
H143 H 1.0007 1.2841 0.1684 0.068 Uiso 1 1 calc R . .
C144 C 0.9382(5) 1.3402(13) 0.1866(2) 0.048(3) Uani 1 1 d . . .
H144 H 0.9305 1.2696 0.1944 0.058 Uiso 1 1 calc R . .
C145 C 0.8749(4) 1.3587(11) 0.2373(2) 0.038(3) Uani 1 1 d . . .
C146 C 0.9170(5) 1.4145(14) 0.2487(2) 0.059(4) Uani 1 1 d . . .
H146 H 0.9301 1.4819 0.2414 0.071 Uiso 1 1 calc R . .
C147 C 0.9397(5) 1.3725(15) 0.2704(3) 0.062(4) Uani 1 1 d . . .
H147 H 0.9675 1.4125 0.2779 0.074 Uiso 1 1 calc R . .
C148 C 0.9220(6) 1.2728(15) 0.2810(3) 0.066(4) Uani 1 1 d . . .
H148 H 0.9387 1.2422 0.2952 0.079 Uiso 1 1 calc R . .
C149 C 0.8791(6) 1.2171(14) 0.2707(3) 0.068(4) Uani 1 1 d . . .
H149 H 0.8652 1.1521 0.2786 0.082 Uiso 1 1 calc R . .
C150 C 0.8566(6) 1.2589(14) 0.2482(2) 0.063(4) Uani 1 1 d . . .
H150 H 0.8289 1.2187 0.2406 0.075 Uiso 1 1 calc R . .
C151 C 0.8733(5) 1.8043(11) 0.2258(2) 0.042(3) Uani 1 1 d . . .
C152 C 0.8602(6) 1.9116(12) 0.2156(2) 0.055(4) Uani 1 1 d . . .
H152 H 0.8257 1.9354 0.2156 0.066 Uiso 1 1 calc R . .
C153 C 0.8972(7) 1.9853(15) 0.2055(3) 0.070(4) Uani 1 1 d . . .
H153 H 0.8872 2.0578 0.1991 0.084 Uiso 1 1 calc R . .
C154 C 0.9464(7) 1.9529(17) 0.2049(3) 0.074(5) Uani 1 1 d . . .
H154 H 0.9706 2.0016 0.1975 0.089 Uiso 1 1 calc R . .
C155 C 0.9620(6) 1.8481(16) 0.2151(3) 0.073(5) Uani 1 1 d . . .
H155 H 0.9969 1.8274 0.2150 0.087 Uiso 1 1 calc R . .
C156 C 0.9255(5) 1.7713(14) 0.2256(3) 0.060(4) Uani 1 1 d . . .
H156 H 0.9361 1.6998 0.2322 0.072 Uiso 1 1 calc R . .
C157 C 0.8520(5) 1.6572(11) 0.2684(2) 0.041(3) Uani 1 1 d . . .
C158 C 0.8910(5) 1.7158(12) 0.2817(2) 0.048(3) Uani 1 1 d . . .
H158 H 0.9065 1.7802 0.2744 0.058 Uiso 1 1 calc R . .
C159 C 0.9073(6) 1.6823(14) 0.3053(3) 0.061(4) Uani 1 1 d . . .
H159 H 0.9341 1.7220 0.3137 0.074 Uiso 1 1 calc R . .
C160 C 0.8831(6) 1.5876(16) 0.3164(3) 0.068(5) Uani 1 1 d . . .
H160 H 0.8924 1.5670 0.3328 0.082 Uiso 1 1 calc R . .
C161 C 0.8455(6) 1.5236(16) 0.3037(3) 0.069(4) Uani 1 1 d . . .
H161 H 0.8310 1.4576 0.3109 0.083 Uiso 1 1 calc R . .
C162 C 0.8296(5) 1.5601(14) 0.2796(2) 0.057(4) Uani 1 1 d . . .
H162 H 0.8036 1.5190 0.2710 0.068 Uiso 1 1 calc R . .
C163 C 0.7763(5) 1.8062(12) 0.2497(2) 0.050(3) Uani 1 1 d . . .
C164 C 0.7923(7) 1.9079(14) 0.2632(3) 0.072(5) Uani 1 1 d . . .
H164 H 0.8274 1.9217 0.2666 0.086 Uiso 1 1 calc R . .
C165 C 0.7548(7) 1.9870(15) 0.2715(3) 0.078(5) Uani 1 1 d . . .
H165 H 0.7654 2.0547 0.2799 0.093 Uiso 1 1 calc R . .
C166 C 0.7042(7) 1.9664(17) 0.2676(3) 0.082(5) Uani 1 1 d . . .
H166 H 0.6801 2.0208 0.2730 0.098 Uiso 1 1 calc R . .
C167 C 0.6872(6) 1.8662(17) 0.2556(3) 0.082(5) Uani 1 1 d . . .
H167 H 0.6518 1.8513 0.2538 0.098 Uiso 1 1 calc R . .
C168 C 0.7240(5) 1.7853(13) 0.2461(3) 0.056(4) Uani 1 1 d . . .
H168 H 0.7127 1.7187 0.2376 0.067 Uiso 1 1 calc R . .
C169 C 0.4552(8) 0.783(2) 0.6392(4) 0.111(7) Uani 1 1 d . . .
H169 H 0.4773 0.7797 0.6545 0.133 Uiso 1 1 calc R . .
C170 C 0.0467(9) 0.2731(19) 0.3966(4) 0.112(7) Uani 1 1 d . . .
H170 H 0.0135 0.3077 0.3911 0.135 Uiso 1 1 calc R . .
Cl1 Cl 0.4186(4) 0.6559(8) 0.6370(2) 0.223(5) Uani 1 1 d . . .
Cl2 Cl 0.4928(4) 0.7900(8) 0.61409(16) 0.204(4) Uani 1 1 d . . .
Cl3 Cl 0.4152(3) 0.9070(8) 0.64030(17) 0.186(4) Uani 1 1 d . . .
Cl4 Cl 0.0583(3) 0.1449(6) 0.37903(15) 0.155(3) Uani 1 1 d . . .
Cl5 Cl 0.0451(3) 0.2416(9) 0.42784(13) 0.178(4) Uani 1 1 d . . .
Cl6 Cl 0.0973(2) 0.3705(6) 0.39054(10) 0.1064(16) Uani 1 1 d . . .
Fe1 Fe 0.57246(8) 0.8183(2) 0.51769(5) 0.0594(6) Uani 1 1 d . . .
N1 N 0.2654(4) 0.8629(9) 0.38351(16) 0.040(2) Uani 1 1 d . A .
N2 N 0.2215(3) 1.0407(8) 0.40615(16) 0.033(2) Uani 1 1 d . . .
N3 N 0.7869(3) 1.0712(9) 0.38360(16) 0.036(2) Uani 1 1 d . . .
N4 N 0.7854(4) 0.9055(9) 0.35001(18) 0.046(3) Uani 1 1 d . . .
O1 O 0.1473(4) 0.6210(9) 0.38804(18) 0.062(3) Uani 1 1 d . . .
O2 O 0.0903(3) 0.9068(10) 0.43026(18) 0.067(3) Uani 1 1 d . . .
O3 O 0.1257(5) 0.9424(11) 0.35180(19) 0.087(4) Uani 1 1 d . . .
O4 O 0.9130(4) 0.9772(10) 0.3107(2) 0.076(3) Uani 1 1 d . . .
O5 O 0.9140(4) 1.2584(10) 0.3612(2) 0.069(3) Uani 1 1 d . . .
O6 O 0.9208(4) 0.9352(10) 0.3940(2) 0.081(3) Uani 1 1 d . . .
Os1 Os 0.198162(16) 0.33248(4) 0.551524(8) 0.02627(13) Uani 1 1 d . . .
Os2 Os 0.790976(19) 1.58218(5) 0.207189(9) 0.03614(15) Uani 1 1 d . . .
P1 P 0.15426(10) 0.4833(3) 0.56949(5) 0.0317(6) Uani 1 1 d . . .
P2 P 0.14700(9) 0.3030(2) 0.51648(5) 0.0253(6) Uani 1 1 d . . .
P3 P 0.84675(11) 1.4259(3) 0.20852(5) 0.0366(7) Uani 1 1 d . . .
P4 P 0.82443(11) 1.7035(3) 0.23785(5) 0.0381(7) Uani 1 1 d . . .
Re1 Re 0.18824(2) 0.86835(5) 0.399391(9) 0.03733(15) Uani 1 1 d . A .
Re2 Re 0.84326(2) 1.04254(5) 0.354452(10) 0.04289(16) Uani 1 1 d . . .
C171 C 0.5148(2) 0.5766(5) 0.43703(14) 0.191(16) Uani 1 1 d D . .
H171 H 0.5100 0.6374 0.4497 0.229 Uiso 1 1 calc R . .
Cl7 Cl 0.5351(3) 0.4434(6) 0.4502(2) 0.254(6) Uani 1 1 d D . .
Cl8 Cl 0.5616(3) 0.6149(13) 0.4152(2) 0.63(3) Uani 1 1 d D . .
Cl9 Cl 0.4578(3) 0.5469(13) 0.4196(3) 0.58(2) Uani 1 1 d D . .

loop_
_atom_site_aniso_label
_atom_site_aniso_U_11
_atom_site_aniso_U_22
_atom_site_aniso_U_33
_atom_site_aniso_U_23
_atom_site_aniso_U_13
_atom_site_aniso_U_12
C1 0.047(7) 0.033(7) 0.028(6) -0.006(5) 0.000(5) -0.006(6)
C2 0.036(6) 0.025(6) 0.036(6) -0.006(5) 0.006(5) -0.002(5)
C3 0.033(6) 0.018(5) 0.029(5) 0.007(4) 0.003(4) -0.004(5)
C4 0.021(5) 0.034(6) 0.033(6) 0.002(5) -0.001(4) 0.001(5)
C5 0.026(6) 0.027(6) 0.044(6) -0.010(5) 0.005(5) -0.004(5)
C6 0.034(6) 0.027(6) 0.038(6) 0.004(5) 0.008(5) -0.003(5)
C7 0.042(6) 0.022(6) 0.037(6) -0.004(5) 0.008(5) -0.007(5)
C8 0.042(7) 0.036(7) 0.032(6) -0.003(5) -0.008(5) -0.002(6)
C9 0.042(7) 0.055(9) 0.040(7) -0.002(6) 0.000(5) -0.002(7)
C10 0.052(8) 0.048(8) 0.056(8) 0.011(7) -0.011(7) -0.013(7)
C11 0.069(9) 0.061(9) 0.036(7) 0.002(6) -0.020(7) 0.009(8)
C12 0.052(7) 0.032(7) 0.033(6) -0.003(5) 0.001(5) 0.002(6)
C13 0.051(8) 0.056(9) 0.070(9) -0.015(8) -0.009(7) -0.004(7)
C14 0.041(7) 0.053(9) 0.088(11) -0.015(8) 0.006(7) -0.001(7)
C15 0.035(7) 0.072(9) 0.200(12) -0.055(8) 0.017(7) 0.007(6)
C16 0.035(7) 0.072(9) 0.200(12) -0.055(8) 0.017(7) 0.007(6)
C17 0.035(7) 0.072(9) 0.200(12) -0.055(8) 0.017(7) 0.007(6)
C18 0.035(7) 0.073(9) 0.200(12) -0.054(8) 0.018(7) 0.007(6)
C15" 0.060(14) 0.559(15) 0.601(16) 0.472(14) -0.117(15) -0.146(14)
C16" 0.060(14) 0.560(15) 0.601(16) 0.472(14) -0.117(15) -0.146(14)
C17" 0.060(14) 0.559(15) 0.601(16) 0.472(14) -0.117(15) -0.146(14)
C18" 0.060(14) 0.560(15) 0.601(16) 0.472(14) -0.117(15) -0.146(14)
C19 0.055(9) 0.050(9) 0.088(11) 0.006(8) -0.006(8) 0.001(8)
C20 0.035(7) 0.052(8) 0.038(6) -0.008(6) -0.001(5) 0.004(6)
C21 0.050(7) 0.036(7) 0.029(6) 0.002(5) -0.005(5) 0.002(6)
C22 0.044(7) 0.037(7) 0.037(6) 0.000(5) 0.011(5) -0.003(6)
C23 0.052(7) 0.046(8) 0.030(6) 0.013(6) 0.009(5) 0.006(6)
C24 0.069(9) 0.033(7) 0.059(8) 0.012(6) 0.008(7) -0.002(7)
C25 0.104(13) 0.052(9) 0.059(9) -0.004(7) 0.009(8) -0.012(9)
C26 0.142(18) 0.079(13) 0.092(13) -0.024(11) 0.055(13) -0.057(13)
C27 0.109(14) 0.048(10) 0.097(13) 0.019(9) -0.002(11) 0.000(10)
C28 0.060(8) 0.042(8) 0.034(6) 0.003(6) -0.002(6) 0.004(7)
C29 0.047(7) 0.039(7) 0.034(6) 0.007(6) -0.003(5) 0.003(6)
C30 0.026(6) 0.031(7) 0.053(7) -0.001(5) 0.002(5) -0.007(5)
C31 0.037(7) 0.035(7) 0.062(8) 0.006(6) 0.008(6) -0.012(6)
C32 0.027(6) 0.041(8) 0.069(8) -0.003(7) 0.010(6) -0.002(6)
C33 0.043(8) 0.027(7) 0.119(13) -0.002(8) 0.019(8) -0.004(6)
C34 0.030(7) 0.045(9) 0.109(12) -0.012(8) 0.001(7) 0.003(6)
C35 0.025(6) 0.060(10) 0.095(11) 0.015(8) 0.023(7) -0.006(7)
C36 0.035(7) 0.071(10) 0.065(9) 0.022(8) 0.007(6) -0.005(7)
C37 0.044(10) 0.125(18) 0.130(17) -0.052(14) -0.019(10) 0.007(11)
C38 0.075(14) 0.17(3) 0.21(3) -0.13(2) -0.088(17) 0.088(17)
C39 0.20(3) 0.098(16) 0.076(13) -0.025(12) 0.069(16) -0.049(18)
C40 0.038(8) 0.045(9) 0.102(12) 0.012(8) 0.019(7) 0.005(7)
C41 0.051(11) 0.090(16) 0.28(3) -0.12(2) 0.065(15) -0.037(11)
C42 0.028(6) 0.035(7) 0.033(6) -0.002(5) -0.003(5) 0.005(5)
C43 0.021(5) 0.032(6) 0.030(5) 0.003(5) -0.006(4) 0.004(5)
C44 0.047(7) 0.031(7) 0.048(7) 0.008(6) -0.007(6) 0.002(6)
C45 0.039(7) 0.040(8) 0.063(8) 0.017(7) 0.011(6) 0.017(6)
C46 0.112(12) 0.028(7) 0.027(6) 0.013(5) -0.016(7) 0.006(8)
C47 0.042(7) 0.035(8) 0.084(11) 0.041(8) -0.013(7) -0.016(6)
C48 0.043(8) 0.086(11) 0.046(8) 0.024(8) 0.016(6) 0.020(8)
C49 0.053(7) 0.030(7) 0.033(6) 0.009(5) -0.002(5) -0.004(6)
C50 0.062(8) 0.040(8) 0.056(8) 0.013(6) 0.011(7) -0.001(7)
C51 0.097(11) 0.033(7) 0.024(6) -0.010(5) 0.000(6) -0.016(8)
C52 0.100(13) 0.047(9) 0.039(8) -0.001(6) -0.013(8) -0.009(9)
C53 0.060(8) 0.051(8) 0.040(7) 0.005(6) -0.009(6) -0.015(7)
C54 0.056(8) 0.027(7) 0.040(7) -0.003(5) 0.004(6) -0.005(6)
C55 0.046(7) 0.044(8) 0.045(7) -0.020(6) 0.024(6) -0.017(6)
C56 0.068(9) 0.040(8) 0.068(9) -0.002(7) 0.037(8) -0.002(7)
C57 0.080(12) 0.050(10) 0.091(12) -0.010(8) 0.052(10) -0.025(9)
C58 0.086(14) 0.095(15) 0.087(13) -0.043(11) 0.051(11) -0.045(12)
C59 0.047(9) 0.122(16) 0.074(11) -0.054(11) 0.011(8) -0.024(10)
C60 0.042(8) 0.088(12) 0.059(8) -0.033(8) 0.011(6) -0.021(8)
C61 0.016(5) 0.044(7) 0.053(7) -0.008(6) -0.009(5) 0.004(5)
C62 0.040(6) 0.035(7) 0.036(6) 0.000(5) 0.010(5) -0.003(6)
C63 0.030(6) 0.050(8) 0.055(8) 0.011(7) -0.004(5) -0.001(6)
C64 0.053(8) 0.033(8) 0.071(10) 0.006(7) -0.023(7) -0.005(7)
C65 0.046(7) 0.043(8) 0.061(9) -0.021(7) -0.025(6) 0.019(7)
C66 0.035(6) 0.064(9) 0.035(6) -0.015(6) -0.007(5) 0.003(6)
C67 0.022(5) 0.036(7) 0.033(6) 0.005(5) -0.006(4) -0.007(5)
C68 0.026(6) 0.039(7) 0.042(6) 0.003(5) -0.004(5) -0.003(5)
C69 0.045(7) 0.046(8) 0.032(6) 0.007(5) -0.004(5) -0.011(6)
C70 0.041(7) 0.043(8) 0.050(7) 0.011(6) -0.009(6) 0.005(6)
C71 0.027(6) 0.046(8) 0.066(8) 0.007(7) -0.010(6) 0.005(6)
C72 0.036(7) 0.039(7) 0.054(7) 0.003(6) 0.003(5) -0.004(6)
C73 0.025(5) 0.015(6) 0.049(7) -0.005(5) 0.003(5) -0.001(5)
C74 0.031(6) 0.035(7) 0.041(6) -0.006(5) -0.001(5) 0.003(5)
C75 0.031(6) 0.029(7) 0.059(8) -0.012(6) -0.008(5) -0.006(5)
C76 0.028(6) 0.049(8) 0.061(8) -0.017(7) 0.004(6) -0.013(6)
C77 0.032(6) 0.036(7) 0.063(8) 0.002(6) 0.023(6) -0.005(6)
C78 0.031(6) 0.035(7) 0.040(6) -0.008(5) 0.000(5) 0.000(5)
C79 0.027(5) 0.034(6) 0.025(5) -0.001(5) -0.001(4) 0.005(5)
C80 0.036(6) 0.036(7) 0.032(6) -0.002(5) -0.002(5) 0.004(6)
C81 0.052(8) 0.038(7) 0.038(6) 0.000(6) 0.004(5) 0.002(6)
C82 0.043(7) 0.037(7) 0.032(6) -0.007(5) 0.003(5) 0.007(6)
C83 0.035(6) 0.052(8) 0.035(6) -0.008(6) 0.004(5) 0.005(6)
C84 0.022(5) 0.034(7) 0.036(6) 0.000(5) -0.002(4) 0.004(5)
C85 0.039(7) 0.052(8) 0.030(6) -0.001(6) 0.005(5) -0.013(6)
C86 0.042(7) 0.041(7) 0.042(7) -0.017(6) 0.006(5) 0.002(6)
C87 0.065(9) 0.044(8) 0.035(7) -0.005(6) -0.003(6) -0.019(7)
C88 0.058(9) 0.118(14) 0.045(8) 0.032(9) -0.014(7) -0.053(10)
C89 0.039(8) 0.17(2) 0.059(9) 0.050(11) -0.004(7) -0.042(10)
C90 0.043(8) 0.118(14) 0.044(8) 0.015(8) -0.010(6) -0.021(9)
C91 0.059(8) 0.042(8) 0.025(6) -0.008(5) 0.003(6) -0.013(7)
C92 0.044(7) 0.050(8) 0.035(6) -0.002(6) 0.007(6) -0.003(6)
C93 0.065(9) 0.049(9) 0.085(11) 0.010(8) 0.030(9) -0.011(8)
C94 0.050(8) 0.067(10) 0.045(7) 0.009(7) 0.029(6) -0.007(8)
C95 0.045(8) 0.068(11) 0.088(11) 0.034(9) 0.017(8) 0.004(8)
C96 0.051(7) 0.037(7) 0.036(6) 0.001(6) -0.004(5) 0.005(6)
C97 0.055(8) 0.033(7) 0.028(6) 0.002(5) -0.006(5) 0.001(6)
C98 0.035(6) 0.034(7) 0.034(6) 0.007(5) 0.003(5) -0.002(5)
C99 0.038(6) 0.039(7) 0.042(6) -0.006(6) 0.014(5) 0.009(6)
C100 0.069(9) 0.045(8) 0.039(7) 0.000(6) 0.007(6) -0.009(7)
C101 0.068(9) 0.050(9) 0.051(8) 0.003(7) 0.015(7) 0.007(7)
C102 0.048(8) 0.054(9) 0.058(8) -0.004(7) 0.031(6) -0.012(7)
C103 0.026(5) 0.034(7) 0.038(6) 0.005(5) 0.002(5) 0.005(5)
C104 0.036(6) 0.029(6) 0.028(5) -0.001(5) -0.006(5) 0.005(5)
C105 0.043(6) 0.019(6) 0.038(6) 0.003(5) 0.008(5) -0.001(5)
C106 0.048(7) 0.034(7) 0.024(5) 0.009(5) -0.001(5) 0.003(6)
C107 0.061(8) 0.040(8) 0.035(6) -0.006(6) 0.005(6) 0.006(7)
C108 0.060(9) 0.064(10) 0.049(8) -0.013(7) -0.002(7) -0.017(8)
C109 0.133(19) 0.18(2) 0.124(18) -0.086(18) 0.033(15) -0.090(19)
C110 0.078(13) 0.14(2) 0.15(2) 0.003(17) -0.061(14) 0.007(14)
C111 0.14(2) 0.105(17) 0.094(15) -0.033(13) -0.002(14) -0.047(15)
C112 0.082(10) 0.037(8) 0.054(8) -0.011(6) 0.012(7) 0.003(8)
C113 0.070(9) 0.040(8) 0.058(8) 0.001(7) 0.015(7) -0.005(8)
Fe2 0.044(2) 0.086(3) 0.074(3) 0.005(2) -0.0008(17) 0.0023(19)
C114 0.043(8) 0.092(15) 0.060(10) 0.016(10) 0.003(8) -0.006(11)
C115 0.044(8) 0.092(15) 0.061(10) 0.015(10) 0.003(8) -0.006(11)
C116 0.040(4) 0.086(3) 0.070(4) 0.001(4) -0.001(3) 0.003(3)
C117 0.040(4) 0.087(4) 0.071(3) 0.000(4) -0.001(3) 0.003(3)
C118 0.040(4) 0.087(4) 0.071(4) 0.000(4) -0.001(2) 0.003(3)
C119 0.040(4) 0.087(3) 0.070(4) 0.001(4) -0.001(3) 0.003(3)
C120 0.040(4) 0.086(3) 0.070(4) 0.001(4) -0.001(3) 0.003(3)
C121 0.061(5) 0.088(4) 0.084(4) 0.019(4) 0.002(3) -0.001(3)
C122 0.061(5) 0.088(3) 0.084(4) 0.018(4) 0.002(3) -0.001(3)
C123 0.061(5) 0.088(3) 0.084(4) 0.019(4) 0.002(3) -0.001(3)
C124 0.062(5) 0.088(4) 0.083(4) 0.019(4) 0.001(3) -0.001(3)
C125 0.062(5) 0.088(4) 0.083(4) 0.019(4) 0.002(3) -0.001(3)
Fe2A 0.051(3) 0.127(5) 0.067(4) -0.008(4) -0.001(3) 0.013(3)
C14A 0.019(8) 0.034(11) 0.036(10) 0.013(9) -0.001(8) -0.002(9)
C15A 0.019(8) 0.034(11) 0.036(10) 0.013(9) -0.001(8) -0.002(9)
C16A 0.034(5) 0.126(6) 0.057(5) 0.004(5) -0.005(3) 0.009(4)
C17A 0.034(5) 0.126(6) 0.057(4) 0.004(5) -0.005(3) 0.008(4)
C18A 0.034(5) 0.126(6) 0.057(5) 0.004(5) -0.006(3) 0.008(4)
C19A 0.034(5) 0.126(5) 0.058(5) 0.004(5) -0.005(4) 0.008(4)
C20A 0.034(5) 0.126(5) 0.058(5) 0.004(5) -0.005(4) 0.009(4)
C21A 0.071(7) 0.127(6) 0.080(6) -0.024(6) 0.005(4) 0.022(5)
C22A 0.072(7) 0.127(5) 0.080(6) -0.024(6) 0.005(4) 0.022(5)
C23A 0.072(7) 0.127(5) 0.081(6) -0.024(6) 0.005(4) 0.022(5)
C24A 0.071(7) 0.127(6) 0.080(6) -0.024(6) 0.005(4) 0.022(5)
C25A 0.071(7) 0.127(6) 0.080(6) -0.024(6) 0.005(4) 0.023(5)
C126 0.040(7) 0.051(8) 0.036(6) -0.002(6) -0.006(5) -0.001(6)
C127 0.039(6) 0.057(8) 0.021(5) 0.008(5) 0.006(5) 0.005(6)
C128 0.052(7) 0.051(8) 0.023(6) 0.002(5) 0.000(5) -0.006(6)
C129 0.044(7) 0.050(8) 0.034(6) -0.005(6) -0.010(5) -0.009(6)
C130 0.037(7) 0.051(8) 0.045(7) 0.015(6) -0.005(5) -0.010(6)
C131 0.070(9) 0.035(7) 0.035(6) 0.005(6) -0.008(6) 0.014(7)
C132 0.061(8) 0.065(10) 0.026(6) 0.010(6) -0.003(6) -0.003(7)
C133 0.034(6) 0.042(7) 0.052(7) -0.004(6) -0.004(5) -0.005(6)
C134 0.028(6) 0.049(8) 0.062(8) -0.003(7) 0.006(6) -0.009(6)
C135 0.059(9) 0.075(11) 0.069(10) -0.015(8) -0.004(7) -0.023(8)
C136 0.063(9) 0.084(12) 0.055(9) -0.038(8) -0.021(7) -0.012(9)
C137 0.075(10) 0.074(11) 0.048(8) -0.028(8) -0.001(7) 0.010(9)
C138 0.050(7) 0.056(9) 0.033(6) -0.006(6) -0.002(5) -0.001(7)
C139 0.033(6) 0.069(10) 0.042(7) -0.003(7) -0.003(5) -0.008(7)
C140 0.041(7) 0.077(10) 0.037(7) 0.006(7) -0.002(5) -0.013(7)
C141 0.050(8) 0.096(13) 0.038(7) 0.004(8) 0.010(6) -0.026(9)
C142 0.037(7) 0.097(13) 0.051(8) -0.024(9) 0.010(6) -0.015(8)
C143 0.045(8) 0.084(12) 0.040(7) -0.008(7) -0.001(6) 0.011(8)
C144 0.042(7) 0.067(9) 0.036(6) 0.009(6) -0.006(5) 0.012(7)
C145 0.032(6) 0.048(8) 0.033(6) -0.004(6) -0.002(5) 0.005(6)
C146 0.055(8) 0.072(10) 0.049(8) 0.000(7) -0.010(7) 0.001(8)
C147 0.040(7) 0.091(12) 0.053(8) 0.007(8) -0.012(6) -0.012(8)
C148 0.063(9) 0.088(12) 0.046(8) 0.014(8) -0.008(7) -0.006(9)
C149 0.076(10) 0.061(10) 0.068(10) 0.016(8) -0.011(8) -0.032(9)
C150 0.069(9) 0.086(12) 0.033(7) 0.005(7) -0.016(6) -0.018(9)
C151 0.047(7) 0.045(8) 0.035(6) -0.004(6) 0.006(5) -0.012(6)
C152 0.073(9) 0.053(9) 0.037(7) 0.008(6) -0.010(6) -0.015(8)
C153 0.089(12) 0.065(11) 0.056(9) 0.013(8) -0.011(8) -0.018(10)
C154 0.069(11) 0.095(14) 0.057(9) -0.002(9) 0.000(8) -0.034(11)
C155 0.056(9) 0.091(13) 0.072(10) -0.011(10) 0.009(8) -0.022(10)
C156 0.057(9) 0.074(11) 0.052(8) -0.014(7) 0.016(7) -0.011(8)
C157 0.049(7) 0.050(8) 0.025(6) -0.005(5) 0.006(5) 0.006(6)
C158 0.044(7) 0.048(8) 0.052(8) 0.000(6) -0.012(6) 0.002(6)
C159 0.054(8) 0.079(11) 0.051(8) 0.007(8) -0.012(7) -0.003(8)
C160 0.066(9) 0.104(14) 0.033(7) 0.004(8) -0.007(7) 0.030(10)
C161 0.064(9) 0.100(13) 0.044(8) 0.020(8) 0.012(7) -0.007(9)
C162 0.039(7) 0.093(12) 0.039(7) 0.003(7) 0.001(5) -0.007(8)
C163 0.059(8) 0.060(9) 0.030(6) -0.007(6) -0.006(6) 0.011(7)
C164 0.081(11) 0.079(12) 0.054(9) -0.025(8) -0.010(8) 0.006(10)
C165 0.083(12) 0.083(12) 0.066(10) -0.044(9) -0.022(8) 0.045(10)
C166 0.081(13) 0.082(13) 0.081(12) -0.029(10) 0.002(9) 0.033(11)
C167 0.046(9) 0.104(15) 0.097(13) 0.010(11) 0.021(9) 0.016(10)
C168 0.052(8) 0.061(9) 0.055(8) -0.010(7) 0.011(6) 0.011(7)
C169 0.102(15) 0.14(2) 0.094(14) 0.050(14) -0.011(12) -0.002(15)
C170 0.111(16) 0.105(17) 0.122(17) 0.032(14) 0.025(13) 0.043(14)
Cl1 0.195(8) 0.193(8) 0.276(11) 0.098(8) -0.129(8) -0.116(7)
Cl2 0.302(12) 0.169(8) 0.144(6) -0.029(6) 0.092(7) -0.062(8)
Cl3 0.157(7) 0.199(8) 0.203(8) 0.112(7) 0.013(6) 0.026(6)
Cl4 0.200(8) 0.101(5) 0.160(6) 0.008(4) -0.042(6) 0.023(5)
Cl5 0.140(6) 0.279(11) 0.118(5) 0.070(6) 0.047(4) 0.050(7)
Cl6 0.084(3) 0.137(5) 0.099(3) -0.006(3) 0.001(3) 0.009(3)
Fe1 0.0413(12) 0.0608(15) 0.0762(15) -0.0004(12) 0.0046(10) 0.0011(11)
N1 0.053(6) 0.046(6) 0.020(4) 0.006(4) -0.016(4) -0.001(5)
N2 0.035(5) 0.032(5) 0.032(5) 0.002(4) -0.001(4) 0.008(4)
N3 0.034(5) 0.043(6) 0.032(5) 0.009(4) 0.007(4) -0.004(5)
N4 0.044(6) 0.052(7) 0.043(6) -0.007(5) 0.014(5) -0.009(5)
O1 0.070(6) 0.055(6) 0.060(6) -0.009(5) 0.001(5) -0.025(5)
O2 0.034(5) 0.104(9) 0.065(6) -0.002(6) 0.016(5) -0.002(5)
O3 0.116(9) 0.097(9) 0.046(6) -0.003(6) -0.030(6) 0.037(8)
O4 0.078(7) 0.080(8) 0.072(7) -0.014(6) 0.042(6) -0.012(6)
O5 0.046(5) 0.069(7) 0.092(8) -0.007(6) 0.031(5) -0.023(6)
O6 0.049(6) 0.087(8) 0.108(9) 0.038(7) 0.002(6) 0.001(6)
Os1 0.0221(2) 0.0300(3) 0.0267(2) 0.00319(19) 0.00131(17) -0.0028(2)
Os2 0.0341(3) 0.0473(3) 0.0270(3) 0.0005(2) 0.00037(19) -0.0025(2)
P1 0.0283(14) 0.0340(17) 0.0331(14) -0.0028(12) 0.0061(11) -0.0040(13)
P2 0.0188(12) 0.0248(15) 0.0325(14) -0.0016(11) 0.0025(10) -0.0009(11)
P3 0.0313(15) 0.0505(19) 0.0282(14) -0.0032(13) 0.0024(11) -0.0009(14)
P4 0.0380(16) 0.0482(19) 0.0281(14) -0.0022(13) 0.0008(12) 0.0018(15)
Re1 0.0403(3) 0.0425(3) 0.0290(3) 0.0021(2) -0.0021(2) -0.0009(3)
Re2 0.0394(3) 0.0435(4) 0.0466(3) 0.0059(3) 0.0151(2) -0.0021(3)
C171 0.21(3) 0.27(4) 0.092(18) 0.07(2) -0.01(2) 0.07(3)
Cl7 0.236(12) 0.260(13) 0.262(13) -0.019(11) -0.056(10) 0.082(10)
Cl8 0.86(6) 0.56(4) 0.48(3) -0.15(3) 0.48(4) -0.35(4)
Cl9 0.59(4) 0.66(5) 0.49(4) 0.10(4) -0.20(3) -0.21(4)

loop_
_atom_type_symbol
_atom_type_description
_atom_type_scat_dispersion_real
_atom_type_scat_dispersion_imag
_atom_type_scat_source
C C 0.0181 0.0091 'International Tables Vol C Tables 4.2.6.8 and 6.1.1.4'
H H 0.0000 0.0000 'International Tables Vol C Tables 4.2.6.8 and 6.1.1.4'
N N 0.0311 0.0180 'International Tables Vol C Tables 4.2.6.8 and 6.1.1.4'
O O 0.0492 0.0322 'International Tables Vol C Tables 4.2.6.8 and 6.1.1.4'
P P 0.2955 0.4335 'International Tables Vol C Tables 4.2.6.8 and 6.1.1.4'
Fe Fe -1.1336 3.1974 'International Tables Vol C Tables 4.2.6.8 and 6.1.1.4'
Re Re -5.2083 5.8923 'International Tables Vol C Tables 4.2.6.8 and 6.1.1.4'
Os Os -4.9801 6.2216 'International Tables Vol C Tables 4.2.6.8 and 6.1.1.4'
Cl Cl 0.3639 0.7018 'International Tables Vol C Tables 4.2.6.8 and 6.1.1.4'

loop_
_geom_angle_atom_site_label_1
_geom_angle_atom_site_label_2
_geom_angle_atom_site_label_3
_geom_angle
C6 C1 C7 122.0(10)
C6 C1 C2 118.0(10)
C7 C1 C2 119.8(10)
C3 C2 C1 121.3(10)
C4 C3 C2 119.2(9)
C4 C3 C42 123.2(9)
C2 C3 C42 117.6(9)
C3 C4 C5 120.7(10)
C6 C5 C4 119.0(10)
C6 C5 C30 122.5(10)
C4 C5 C30 118.5(10)
C5 C6 C1 121.8(10)
C8 C7 C1 174.1(12)
C7 C8 Re1 170.6(10)
O1 C9 Re1 179.0(13)
O2 C10 Re1 176.8(13)
O3 C11 Re1 175.1(14)
N1 C12 C13 121.6(12)
C14 C13 C12 121.7(14)
C13 C14 C19 115.2(13)
C13 C14 C15 121.8(15)
C19 C14 C15 123.0(16)
C13 C14 C15" 117(4)
C19 C14 C15" 128(4)
C15 C14 C15" 9(4)
C14 C15 C18 109(2)
C14 C15 C16 112.3(19)
C18 C15 C16 113(2)
C14 C15 C17 109(2)
C18 C15 C17 106(2)
C16 C15 C17 108(2)
C18" C15" C16" 112(4)
C18" C15" C17" 104(3)
C16" C15" C17" 107(3)
C18" C15" C14 97(4)
C16" C15" C14 128(5)
C17" C15" C14 107(5)
C20 C19 C14 122.4(14)
C19 C20 N1 120.7(12)
C19 C20 C21 124.4(13)
N1 C20 C21 114.9(10)
N2 C21 C22 121.9(11)
N2 C21 C20 115.8(11)
C22 C21 C20 122.3(11)
C23 C22 C21 121.6(11)
C22 C23 C28 115.7(12)
C22 C23 C24 123.9(11)
C28 C23 C24 120.4(11)
C26 C24 C25 112.8(14)
C26 C24 C23 111.8(12)
C25 C24 C23 108.9(11)
C26 C24 C27 107.8(13)
C25 C24 C27 105.3(13)
C23 C24 C27 109.9(12)
C29 C28 C23 119.4(12)
N2 C29 C28 123.6(12)
C31 C30 C5 178.8(14)
C30 C31 C32 179.1(16)
C33 C32 C36 105.8(11)
C33 C32 C31 127.3(12)
C36 C32 C31 126.8(12)
C33 C32 Fe1 70.6(8)
C36 C32 Fe1 69.4(8)
C31 C32 Fe1 127.2(9)
C32 C33 C34 111.0(13)
C32 C33 Fe1 70.2(7)
C34 C33 Fe1 70.2(8)
C35 C34 C33 105.5(12)
C35 C34 Fe1 69.5(8)
C33 C34 Fe1 69.7(8)
C36 C35 C34 107.9(11)
C36 C35 Fe1 69.5(8)
C34 C35 Fe1 70.5(8)
C35 C36 C32 109.8(12)
C35 C36 Fe1 70.6(9)
C32 C36 Fe1 70.7(8)
C41 C37 C38 108.0
C41 C37 Fe1 72.2(5)
C38 C37 Fe1 68.5(5)
C39 C38 C37 108.0
C39 C38 Fe1 71.0(5)
C37 C38 Fe1 71.1(5)
C38 C39 C40 108.0
C38 C39 Fe1 68.6(5)
C40 C39 Fe1 72.2(5)
C39 C40 C41 108.0
C39 C40 Fe1 68.2(5)
C41 C40 Fe1 70.5(5)
C37 C41 C40 108.0
C37 C41 Fe1 68.3(5)
C40 C41 Fe1 70.4(5)
C43 C42 C3 170.8(11)
C42 C43 Os1 176.3(9)
C48 C44 C45 109.1(12)
C48 C44 Os1 71.5(8)
C45 C44 Os1 73.1(7)
C44 C45 C46 107.0(11)
C44 C45 Os1 70.3(7)
C46 C45 Os1 71.5(7)
C47 C46 C45 106.7(12)
C47 C46 Os1 70.9(7)
C45 C46 Os1 71.6(7)
C48 C47 C46 109.6(12)
C48 C47 Os1 71.2(8)
C46 C47 Os1 72.6(7)
C47 C48 C44 107.7(11)
C47 C48 Os1 72.6(8)
C44 C48 Os1 71.9(7)
C50 C49 C54 117.4(11)
C50 C49 P1 125.5(10)
C54 C49 P1 117.1(9)
C49 C50 C51 121.0(13)
C52 C51 C50 120.0(12)
C53 C52 C51 120.8(13)
C52 C53 C54 118.5(14)
C53 C54 C49 122.1(12)
C60 C55 C56 120.0(12)
C60 C55 P1 121.8(11)
C56 C55 P1 118.0(11)
C57 C56 C55 119.4(16)
C58 C57 C56 118.9(17)
C57 C58 C59 122.0(15)
C58 C59 C60 118.7(17)
C55 C60 C59 121.1(16)
C62 C61 C66 116.9(11)
C62 C61 P1 122.2(9)
C66 C61 P1 120.3(10)
C63 C62 C61 121.8(11)
C64 C63 C62 120.2(12)
C63 C64 C65 120.1(12)
C66 C65 C64 120.3(12)
C65 C66 C61 120.6(12)
C72 C67 C68 117.5(10)
C72 C67 P2 119.2(8)
C68 C67 P2 122.8(8)
C67 C68 C69 119.3(11)
C70 C69 C68 119.9(11)
C71 C70 C69 121.8(12)
C70 C71 C72 118.0(12)
C67 C72 C71 123.3(12)
C74 C73 C78 119.0(10)
C74 C73 P2 120.8(8)
C78 C73 P2 120.1(8)
C75 C74 C73 120.6(11)
C76 C75 C74 119.5(11)
C77 C76 C75 122.0(11)
C76 C77 C78 119.0(11)
C73 C78 C77 119.8(11)
C80 C79 C84 118.7(10)
C80 C79 P2 123.9(8)
C84 C79 P2 117.0(8)
C81 C80 C79 120.9(11)
C82 C81 C80 120.6(12)
C83 C82 C81 118.8(11)
C82 C83 C84 121.4(11)
C79 C84 C83 119.5(11)
C86 C85 C90 117.6(11)
C86 C85 C126 121.5(11)
C90 C85 C126 120.9(12)
C85 C86 C87 123.4(12)
C86 C87 C88 117.7(13)
C86 C87 C91 119.5(12)
C88 C87 C91 122.8(12)
C89 C88 C87 120.7(12)
C88 C89 C90 120.6(13)
C88 C89 C14A 112.2(17)
C90 C89 C14A 120.6(15)
C88 C89 C114 125.1(14)
C90 C89 C114 111.3(17)
C14A C89 C114 45.1(14)
C89 C90 C85 120.0(13)
C92 C91 C87 176.7(13)
C91 C92 Re2 176.1(10)
O4 C93 Re2 178.3(15)
O5 C94 Re2 177.4(12)
O6 C95 Re2 172.3(16)
N3 C96 C97 120.0(11)
C96 C97 C98 123.1(11)
C103 C98 C97 115.3(10)
C103 C98 C99 124.6(10)
C97 C98 C99 120.1(10)
C98 C99 C100 111.3(10)
C98 C99 C101 108.5(10)
C100 C99 C101 108.5(10)
C98 C99 C102 111.4(10)
C100 C99 C102 109.4(10)
C101 C99 C102 107.6(10)
C98 C103 C104 121.4(11)
N3 C104 C103 121.4(10)
N3 C104 C105 115.4(9)
C103 C104 C105 122.9(10)
N4 C105 C106 121.8(10)
N4 C105 C104 112.9(10)
C106 C105 C104 125.2(10)
C107 C106 C105 122.2(12)
C106 C107 C112 116.3(12)
C106 C107 C108 120.5(11)
C112 C107 C108 123.2(11)
C110 C108 C111 112.1(17)
C110 C108 C109 109.8(17)
C111 C108 C109 110.9(16)
C110 C108 C107 106.6(14)
C111 C108 C107 107.6(12)
C109 C108 C107 109.6(13)
C113 C112 C107 120.6(12)
C112 C113 N4 122.7(13)
C120 Fe2 C125 104.8(13)
C120 Fe2 C122 158.5(11)
C125 Fe2 C122 67.9(13)
C120 Fe2 C116 43.1(10)
C125 Fe2 C116 120.8(11)
C122 Fe2 C116 121.7(11)
C120 Fe2 C117 68.9(13)
C125 Fe2 C117 155.4(11)
C122 Fe2 C117 108.8(12)
C116 Fe2 C117 38.6(12)
C120 Fe2 C123 156.8(11)
C125 Fe2 C123 66.0(12)
C122 Fe2 C123 40.4(10)
C116 Fe2 C123 160.1(11)
C117 Fe2 C123 128.3(13)
C120 Fe2 C121 120.3(12)
C125 Fe2 C121 38.9(11)
C122 Fe2 C121 41.5(11)
C116 Fe2 C121 105.7(11)
C117 Fe2 C121 122.3(11)
C123 Fe2 C121 66.9(11)
C120 Fe2 C124 119.9(12)
C125 Fe2 C124 41.6(11)
C122 Fe2 C124 69.0(12)
C116 Fe2 C124 157.9(12)
C117 Fe2 C124 162.2(12)
C123 Fe2 C124 39.0(11)
C121 Fe2 C124 68.6(11)
C120 Fe2 C118 68.6(12)
C125 Fe2 C118 160.4(10)
C122 Fe2 C118 124.7(12)
C116 Fe2 C118 67.9(10)
C117 Fe2 C118 41.3(9)
C123 Fe2 C118 112.5(11)
C121 Fe2 C118 160.3(11)
C124 Fe2 C118 124.3(10)
C120 Fe2 C119 45.0(11)
C125 Fe2 C119 122.3(11)
C122 Fe2 C119 156.2(12)
C116 Fe2 C119 73.8(10)
C117 Fe2 C119 71.0(10)
C123 Fe2 C119 120.2(11)
C121 Fe2 C119 158.6(11)
C124 Fe2 C119 103.5(11)
C118 Fe2 C119 40.0(10)
C115 C114 C89 174(3)
C114 C115 C116 177(3)
C117 C116 C115 129(2)
C117 C116 C120 108(2)
C115 C116 C120 123(2)
C117 C116 Fe2 72.1(18)
C115 C116 Fe2 123(2)
C120 C116 Fe2 66.0(15)
C116 C117 C118 110(3)
C116 C117 Fe2 69.4(17)
C118 C117 Fe2 71.4(16)
C119 C118 C117 113(3)
C119 C118 Fe2 70.3(15)
C117 C118 Fe2 67.3(16)
C118 C119 C120 99(2)
C118 C119 Fe2 69.8(16)
C120 C119 Fe2 62.0(14)
C116 C120 C119 110(2)
C116 C120 Fe2 70.9(16)
C119 C120 Fe2 73.1(16)
C125 C121 C122 107(3)
C125 C121 Fe2 68.6(17)
C122 C121 Fe2 67.7(16)
C123 C122 C121 105(3)
C123 C122 Fe2 71.4(18)
C121 C122 Fe2 70.8(17)
C124 C123 C122 112(3)
C124 C123 Fe2 71.0(18)
C122 C123 Fe2 68.2(17)
C123 C124 C125 103(3)
C123 C124 Fe2 70.0(17)
C125 C124 Fe2 67.0(15)
C121 C125 C124 112(3)
C121 C125 Fe2 72.4(18)
C124 C125 Fe2 71.4(16)
C22A Fe2A C21A 44.8(8)
C22A Fe2A C23A 42.8(8)
C21A Fe2A C23A 72.4(9)
C22A Fe2A C25A 72.3(8)
C21A Fe2A C25A 42.5(6)
C23A Fe2A C25A 69.2(7)
C22A Fe2A C18A 122.1(16)
C21A Fe2A C18A 103.4(14)
C23A Fe2A C18A 161.8(17)
C25A Fe2A C18A 120.2(13)
C22A Fe2A C19A 154.8(15)
C21A Fe2A C19A 116.0(15)
C23A Fe2A C19A 160.5(16)
C25A Fe2A C19A 104.5(14)
C18A Fe2A C19A 37.2(14)
C22A Fe2A C24A 70.3(9)
C21A Fe2A C24A 70.1(7)
C23A Fe2A C24A 40.1(6)
C25A Fe2A C24A 40.0(5)
C18A Fe2A C24A 156.2(15)
C19A Fe2A C24A 123.7(15)
C22A Fe2A C17A 105.7(16)
C21A Fe2A C17A 120.6(14)
C23A Fe2A C17A 125.0(16)
C25A Fe2A C17A 157.7(13)
C18A Fe2A C17A 41.2(14)
C19A Fe2A C17A 67.5(16)
C24A Fe2A C17A 161.4(14)
C22A Fe2A C20A 162.0(15)
C21A Fe2A C20A 153.2(16)
C23A Fe2A C20A 127.1(15)
C25A Fe2A C20A 121.3(14)
C18A Fe2A C20A 63.7(14)
C19A Fe2A C20A 39.5(13)
C24A Fe2A C20A 111.6(13)
C17A Fe2A C20A 66.5(16)
C22A Fe2A C16A 124.0(16)
C21A Fe2A C16A 158.0(14)
C23A Fe2A C16A 112.8(15)
C25A Fe2A C16A 159.3(15)
C18A Fe2A C16A 64.6(14)
C19A Fe2A C16A 66.5(15)
C24A Fe2A C16A 128.3(12)
C17A Fe2A C16A 38.2(13)
C20A Fe2A C16A 40.0(15)
C15A C14A C89 164(3)
C14A C15A C16A 172(4)
C17A C16A C15A 125(4)
C17A C16A C20A 108(3)
C15A C16A C20A 125(3)
C17A C16A Fe2A 68(2)
C15A C16A Fe2A 120(3)
C20A C16A Fe2A 70(2)
C16A C17A C18A 104(3)
C16A C17A Fe2A 74(2)
C18A C17A Fe2A 68(2)
C19A C18A C17A 113(3)
C19A C18A Fe2A 72(3)
C17A C18A Fe2A 70(2)
C18A C19A C20A 108(4)
C18A C19A Fe2A 71(3)
C20A C19A Fe2A 73(3)
C19A C20A C16A 106(3)
C19A C20A Fe2A 67(2)
C16A C20A Fe2A 70(2)
C22A C21A C25A 108.0
C22A C21A Fe2A 67.2(15)
C25A C21A Fe2A 75.0(13)
C23A C22A C21A 108.0
C23A C22A Fe2A 74.6(14)
C21A C22A Fe2A 68.0(14)
C22A C23A C24A 108.0
C22A C23A Fe2A 62.6(13)
C24A C23A Fe2A 73.8(13)
C25A C24A C23A 108.0
C25A C24A Fe2A 66.7(12)
C23A C24A Fe2A 66.1(13)
C24A C25A C21A 108.0
C24A C25A Fe2A 73.3(13)
C21A C25A Fe2A 62.6(13)
C127 C126 C85 166.0(13)
C126 C127 Os2 176.6(10)
C132 C128 C129 111.2(12)
C132 C128 Os2 72.9(7)
C129 C128 Os2 72.3(6)
C130 C129 C128 105.9(11)
C130 C129 Os2 70.0(6)
C128 C129 Os2 70.9(6)
C129 C130 C131 109.6(11)
C129 C130 Os2 73.3(7)
C131 C130 Os2 73.1(7)
C130 C131 C132 107.0(12)
C130 C131 Os2 70.0(7)
C132 C131 Os2 71.3(7)
C128 C132 C131 106.3(12)
C128 C132 Os2 71.3(7)
C131 C132 Os2 71.0(7)
C134 C133 C138 117.4(11)
C134 C133 P3 121.6(10)
C138 C133 P3 120.4(9)
C135 C134 C133 123.6(13)
C134 C135 C136 118.4(14)
C137 C136 C135 120.3(13)
C136 C137 C138 121.2(13)
C137 C138 C133 118.7(12)
C140 C139 C144 120.5(12)
C140 C139 P3 120.2(11)
C144 C139 P3 119.3(10)
C139 C140 C141 117.8(14)
C142 C141 C140 121.7(15)
C143 C142 C141 120.1(13)
C142 C143 C144 121.0(14)
C143 C144 C139 118.6(13)
C150 C145 C146 118.3(12)
C150 C145 P3 124.4(9)
C146 C145 P3 117.3(10)
C147 C146 C145 121.4(14)
C148 C147 C146 120.3(14)
C147 C148 C149 119.9(14)
C148 C149 C150 119.5(14)
C145 C150 C149 120.4(13)
C152 C151 C156 117.5(13)
C152 C151 P4 122.2(10)
C156 C151 P4 120.2(11)
C151 C152 C153 121.9(15)
C154 C153 C152 120.4(16)
C153 C154 C155 120.4(16)
C154 C155 C156 120.6(16)
C151 C156 C155 119.1(15)
C158 C157 C162 118.1(11)
C158 C157 P4 124.8(10)
C162 C157 P4 117.1(9)
C159 C158 C157 122.2(13)
C158 C159 C160 118.6(13)
C161 C160 C159 121.5(13)
C160 C161 C162 118.5(15)
C157 C162 C161 121.1(13)
C168 C163 C164 118.7(13)
C168 C163 P4 120.7(11)
C164 C163 P4 120.6(11)
C165 C164 C163 119.6(15)
C166 C165 C164 120.9(16)
C165 C166 C167 121.2(15)
C166 C167 C168 119.8(15)
C163 C168 C167 119.7(14)
Cl2 C169 Cl1 108.3(15)
Cl2 C169 Cl3 109.7(12)
Cl1 C169 Cl3 111.2(13)
Cl5 C170 Cl6 110.6(14)
Cl5 C170 Cl4 110.5(12)
Cl6 C170 Cl4 107.0(11)
C38 Fe1 C36 121.2(5)
C38 Fe1 C39 40.4(2)
C36 Fe1 C39 157.0(5)
C38 Fe1 C37 40.4(2)
C36 Fe1 C37 107.7(6)
C39 Fe1 C37 67.3(3)
C38 Fe1 C35 155.4(6)
C36 Fe1 C35 39.9(5)
C39 Fe1 C35 162.3(6)
C37 Fe1 C35 120.6(6)
C38 Fe1 C32 108.0(4)
C36 Fe1 C32 39.9(5)
C39 Fe1 C32 122.8(5)
C37 Fe1 C32 124.5(5)
C35 Fe1 C32 67.7(5)
C38 Fe1 C33 126.6(6)
C36 Fe1 C33 65.5(6)
C39 Fe1 C33 111.7(6)
C37 Fe1 C33 161.5(6)
C35 Fe1 C33 66.3(6)
C32 Fe1 C33 39.2(5)
C38 Fe1 C34 163.0(7)
C36 Fe1 C34 67.1(6)
C39 Fe1 C34 126.8(6)
C37 Fe1 C34 155.6(6)
C35 Fe1 C34 40.0(6)
C32 Fe1 C34 68.0(5)
C33 Fe1 C34 40.1(5)
C38 Fe1 C40 67.0(3)
C36 Fe1 C40 161.1(5)
C39 Fe1 C40 39.6(2)
C37 Fe1 C40 66.4(3)
C35 Fe1 C40 125.9(5)
C32 Fe1 C40 158.3(5)
C33 Fe1 C40 125.6(6)
C34 Fe1 C40 110.3(5)
C38 Fe1 C41 66.9(3)
C36 Fe1 C41 125.1(6)
C39 Fe1 C41 66.4(2)
C37 Fe1 C41 39.5(2)
C35 Fe1 C41 108.7(5)
C32 Fe1 C41 160.6(5)
C33 Fe1 C41 158.5(5)
C34 Fe1 C41 122.4(5)
C40 Fe1 C41 39.05(19)
C12 N1 C20 118.2(10)
C12 N1 Re1 124.0(8)
C20 N1 Re1 116.4(8)
C21 N2 C29 117.7(10)
C21 N2 Re1 117.3(8)
C29 N2 Re1 125.0(8)
C96 N3 C104 118.8(9)
C96 N3 Re2 123.8(8)
C104 N3 Re2 117.4(7)
C105 N4 C113 116.2(11)
C105 N4 Re2 119.0(8)
C113 N4 Re2 123.5(8)
C43 Os1 C48 95.0(5)
C43 Os1 C44 128.3(4)
C48 Os1 C44 36.6(5)
C43 Os1 C47 91.9(4)
C48 Os1 C47 36.3(5)
C44 Os1 C47 60.4(5)
C43 Os1 C46 121.0(5)
C48 Os1 C46 61.2(5)
C44 Os1 C46 61.2(5)
C47 Os1 C46 36.4(5)
C43 Os1 C45 152.4(4)
C48 Os1 C45 61.2(4)
C44 Os1 C45 36.6(4)
C47 Os1 C45 60.8(4)
C46 Os1 C45 36.9(5)
C43 Os1 P2 89.1(3)
C48 Os1 P2 106.9(4)
C44 Os1 P2 90.7(3)
C47 Os1 P2 143.1(4)
C46 Os1 P2 147.2(4)
C45 Os1 P2 110.3(4)
C43 Os1 P1 91.2(3)
C48 Os1 P1 152.5(4)
C44 Os1 P1 139.5(3)
C47 Os1 P1 117.0(4)
C46 Os1 P1 92.8(4)
C45 Os1 P1 104.0(3)
P2 Os1 P1 99.92(10)
C127 Os2 C130 93.0(4)
C127 Os2 C128 135.4(5)
C130 Os2 C128 60.9(5)
C127 Os2 C131 119.6(5)
C130 Os2 C131 36.8(5)
C128 Os2 C131 60.8(5)
C127 Os2 C129 100.6(5)
C130 Os2 C129 36.7(5)
C128 Os2 C129 36.8(4)
C131 Os2 C129 61.5(5)
C127 Os2 C132 155.0(5)
C130 Os2 C132 62.1(5)
C128 Os2 C132 35.8(5)
C131 Os2 C132 37.7(5)
C129 Os2 C132 61.6(5)
C127 Os2 P4 89.9(4)
C130 Os2 P4 119.5(4)
C128 Os2 P4 133.8(3)
C131 Os2 P4 92.3(3)
C129 Os2 P4 153.7(4)
C132 Os2 P4 99.9(4)
C127 Os2 P3 87.0(4)
C130 Os2 P3 137.4(4)
C128 Os2 P3 90.1(4)
C131 Os2 P3 149.4(3)
C129 Os2 P3 101.5(4)
C132 Os2 P3 112.7(4)
P4 Os2 P3 103.10(11)
C61 P1 C49 98.2(5)
C61 P1 C55 102.2(6)
C49 P1 C55 104.5(5)
C61 P1 Os1 127.0(4)
C49 P1 Os1 108.1(4)
C55 P1 Os1 113.8(4)
C73 P2 C67 98.7(5)
C73 P2 C79 102.6(5)
C67 P2 C79 103.5(5)
C73 P2 Os1 118.7(4)
C67 P2 Os1 123.4(3)
C79 P2 Os1 107.2(3)
C145 P3 C133 103.1(6)
C145 P3 C139 99.2(5)
C133 P3 C139 102.2(6)
C145 P3 Os2 125.6(4)
C133 P3 Os2 107.4(4)
C139 P3 Os2 116.5(5)
C163 P4 C151 101.2(6)
C163 P4 C157 97.5(5)
C151 P4 C157 103.8(6)
C163 P4 Os2 112.8(4)
C151 P4 Os2 112.3(4)
C157 P4 Os2 125.8(4)
C9 Re1 C10 86.1(5)
C9 Re1 C11 86.9(6)
C10 Re1 C11 89.2(6)
C9 Re1 C8 90.8(5)
C10 Re1 C8 92.5(5)
C11 Re1 C8 177.0(5)
C9 Re1 N2 176.5(4)
C10 Re1 N2 97.4(5)
C11 Re1 N2 92.9(5)
C8 Re1 N2 89.2(4)
C9 Re1 N1 102.2(5)
C10 Re1 N1 169.3(5)
C11 Re1 N1 97.9(5)
C8 Re1 N1 80.8(4)
N2 Re1 N1 74.4(4)
C94 Re2 C93 87.3(6)
C94 Re2 C95 85.7(6)
C93 Re2 C95 92.0(7)
C94 Re2 C92 93.2(5)
C93 Re2 C92 93.0(6)
C95 Re2 C92 174.8(6)
C94 Re2 N4 171.9(5)
C93 Re2 N4 98.4(5)
C95 Re2 N4 99.8(5)
C92 Re2 N4 80.8(4)
C94 Re2 N3 100.6(4)
C93 Re2 N3 171.9(5)
C95 Re2 N3 90.5(5)
C92 Re2 N3 84.7(4)
N4 Re2 N3 73.6(4)
Cl7 C171 Cl9 106.260(19)
Cl7 C171 Cl8 106.261(17)
Cl9 C171 Cl8 106.262(18)

loop_
_geom_bond_atom_site_label_1
_geom_bond_atom_site_label_2
_geom_bond_distance
C1 C6 1.397(15)
C1 C7 1.408(16)
C1 C2 1.413(15)
C2 C3 1.397(15)
C3 C4 1.378(14)
C3 C42 1.442(15)
C4 C5 1.424(15)
C5 C6 1.377(15)
C5 C30 1.438(15)
C7 C8 1.240(15)
C8 Re1 2.105(11)
C9 O1 1.160(15)
C9 Re1 1.913(15)
C10 O2 1.161(16)
C10 Re1 1.917(15)
C11 O3 1.127(15)
C11 Re1 1.958(12)
C12 N1 1.341(15)
C12 C13 1.375(18)
C13 C14 1.352(19)
C14 C19 1.40(2)
C14 C15 1.50(3)
C14 C15" 1.73(7)
C15 C18 1.51(4)
C15 C16 1.52(3)
C15 C17 1.59(4)
C15" C18" 1.51(4)
C15" C16" 1.52(4)
C15" C17" 1.59(4)
C19 C20 1.343(18)
C20 N1 1.354(15)
C20 C21 1.472(17)
C21 N2 1.334(15)
C21 C22 1.399(16)
C22 C23 1.372(17)
C23 C28 1.425(17)
C23 C24 1.534(18)
C24 C26 1.51(2)
C24 C25 1.516(19)
C24 C27 1.55(2)
C28 C29 1.379(17)
C29 N2 1.339(15)
C30 C31 1.178(16)
C31 C32 1.431(16)
C32 C33 1.399(19)
C32 C36 1.417(18)
C32 Fe1 2.083(13)
C33 C34 1.435(18)
C33 Fe1 2.087(13)
C34 C35 1.43(2)
C34 Fe1 2.094(14)
C35 C36 1.416(18)
C35 Fe1 2.080(14)
C36 Fe1 2.065(14)
C37 C41 1.4200
C37 C38 1.4200
C37 Fe1 2.074(13)
C38 C39 1.4200
C38 Fe1 2.039(12)
C39 C40 1.4200
C39 Fe1 2.071(12)
C40 C41 1.4200
C40 Fe1 2.124(12)
C41 Fe1 2.125(12)
C42 C43 1.208(15)
C43 Os1 2.020(11)
C44 C48 1.387(18)
C44 C45 1.401(18)
C44 Os1 2.214(12)
C45 C46 1.424(19)
C45 Os1 2.250(12)
C46 C47 1.40(2)
C46 Os1 2.248(11)
C47 C48 1.38(2)
C47 Os1 2.226(12)
C48 Os1 2.208(13)
C49 C50 1.371(17)
C49 C54 1.391(17)
C49 P1 1.846(12)
C50 C51 1.378(18)
C51 C52 1.37(2)
C52 C53 1.362(19)
C53 C54 1.382(17)
C55 C60 1.352(19)
C55 C56 1.410(19)
C55 P1 1.853(11)
C56 C57 1.404(19)
C57 C58 1.37(3)
C58 C59 1.37(3)
C59 C60 1.40(2)
C61 C62 1.398(16)
C61 C66 1.414(16)
C61 P1 1.844(12)
C62 C63 1.381(17)
C63 C64 1.362(18)
C64 C65 1.39(2)
C65 C66 1.382(18)
C67 C72 1.357(16)
C67 C68 1.399(15)
C67 P2 1.836(11)
C68 C69 1.418(16)
C69 C70 1.354(17)
C70 C71 1.349(17)
C71 C72 1.398(17)
C73 C74 1.390(15)
C73 C78 1.391(15)
C73 P2 1.828(10)
C74 C75 1.387(16)
C75 C76 1.364(18)
C76 C77 1.359(17)
C77 C78 1.417(16)
C79 C80 1.384(16)
C79 C84 1.388(14)
C79 P2 1.846(10)
C80 C81 1.383(16)
C81 C82 1.381(16)
C82 C83 1.368(17)
C83 C84 1.398(15)
C85 C86 1.378(17)
C85 C90 1.419(17)
C85 C126 1.443(17)
C86 C87 1.387(17)
C87 C88 1.399(19)
C87 C91 1.428(19)
C88 C89 1.38(2)
C89 C90 1.39(2)
C89 C14A 1.47(3)
C89 C114 1.61(3)
C91 C92 1.189(17)
C92 Re2 2.141(13)
C93 O4 1.129(16)
C93 Re2 1.941(16)
C94 O5 1.147(16)
C94 Re2 1.935(16)
C95 O6 1.134(17)
C95 Re2 1.986(16)
C96 N3 1.344(15)
C96 C97 1.385(17)
C97 C98 1.390(16)
C98 C103 1.373(16)
C98 C99 1.510(15)
C99 C100 1.539(17)
C99 C101 1.550(17)
C99 C102 1.551(17)
C103 C104 1.389(15)
C104 N3 1.363(14)
C104 C105 1.488(15)
C105 N4 1.353(14)
C105 C106 1.372(16)
C106 C107 1.346(16)
C107 C112 1.398(18)
C107 C108 1.575(18)
C108 C110 1.45(2)
C108 C111 1.47(2)
C108 C109 1.51(2)
C112 C113 1.346(19)
C113 N4 1.372(17)
Fe2 C120 1.95(3)
Fe2 C125 2.01(3)
Fe2 C122 2.01(3)
Fe2 C116 2.02(3)
Fe2 C117 2.05(3)
Fe2 C123 2.06(3)
Fe2 C121 2.06(3)
Fe2 C124 2.07(3)
Fe2 C118 2.11(3)
Fe2 C119 2.11(3)
C114 C115 1.20(3)
C115 C116 1.43(3)
C116 C117 1.34(4)
C116 C120 1.46(3)
C117 C118 1.47(3)
C118 C119 1.44(4)
C119 C120 1.56(3)
C121 C125 1.36(4)
C121 C122 1.44(4)
C122 C123 1.41(4)
C123 C124 1.38(4)
C124 C125 1.45(4)
Fe2A C22A 1.86(4)
Fe2A C21A 1.87(3)
Fe2A C23A 2.02(4)
Fe2A C25A 2.03(3)
Fe2A C18A 2.09(4)
Fe2A C19A 2.11(5)
Fe2A C24A 2.12(3)
Fe2A C17A 2.12(4)
Fe2A C20A 2.19(4)
Fe2A C16A 2.20(4)
C14A C15A 1.13(3)
C15A C16A 1.48(4)
C16A C17A 1.42(5)
C16A C20A 1.50(6)
C17A C18A 1.49(5)
C18A C19A 1.34(5)
C19A C20A 1.45(4)
C21A C22A 1.4200
C21A C25A 1.4200
C22A C23A 1.4200
C23A C24A 1.4200
C24A C25A 1.4200
C126 C127 1.194(16)
C127 Os2 2.008(11)
C128 C132 1.369(18)
C128 C129 1.405(17)
C128 Os2 2.215(11)
C129 C130 1.395(18)
C129 Os2 2.233(11)
C130 C131 1.398(18)
C130 Os2 2.191(12)
C131 C132 1.442(18)
C131 Os2 2.231(11)
C132 Os2 2.235(12)
C133 C134 1.368(16)
C133 C138 1.424(17)
C133 P3 1.848(12)
C134 C135 1.366(18)
C135 C136 1.40(2)
C136 C137 1.35(2)
C137 C138 1.404(19)
C139 C140 1.383(19)
C139 C144 1.413(18)
C139 P3 1.856(12)
C140 C141 1.392(18)
C141 C142 1.36(2)
C142 C143 1.35(2)
C143 C144 1.378(18)
C145 C150 1.370(19)
C145 C146 1.381(18)
C145 P3 1.846(11)
C146 C147 1.367(19)
C147 C148 1.36(2)
C148 C149 1.38(2)
C149 C150 1.398(19)
C151 C152 1.379(18)
C151 C156 1.396(18)
C151 P4 1.834(12)
C152 C153 1.39(2)
C153 C154 1.32(2)
C154 C155 1.37(2)
C155 C156 1.41(2)
C157 C158 1.385(17)
C157 C162 1.392(18)
C157 P4 1.836(12)
C158 C159 1.368(18)
C159 C160 1.39(2)
C160 C161 1.38(2)
C161 C162 1.396(18)
C163 C168 1.376(18)
C163 C164 1.42(2)
C163 P4 1.830(13)
C164 C165 1.40(2)
C165 C166 1.33(2)
C166 C167 1.38(2)
C167 C168 1.43(2)
C169 Cl2 1.68(2)
C169 Cl1 1.73(2)
C169 Cl3 1.76(2)
C170 Cl5 1.70(2)
C170 Cl6 1.75(2)
C170 Cl4 1.77(2)
N1 Re1 2.179(10)
N2 Re1 2.175(9)
N3 Re2 2.177(9)
N4 Re2 2.170(10)
Os1 P2 2.279(3)
Os1 P1 2.285(3)
Os2 P4 2.292(3)
Os2 P3 2.293(3)
C171 Cl7 1.7500(2)
C171 Cl9 1.7500(3)
C171 Cl8 1.7500(2)

loop_
_geom_torsion_atom_site_label_1
_geom_torsion_atom_site_label_2
_geom_torsion_atom_site_label_3
_geom_torsion_atom_site_label_4
_geom_torsion
C6 C1 C2 C3 -0.2(16)
C7 C1 C2 C3 176.0(10)
C1 C2 C3 C4 0.0(16)
C1 C2 C3 C42 -177.1(10)
C2 C3 C4 C5 1.0(16)
C42 C3 C4 C5 178.0(10)
C3 C4 C5 C6 -1.9(16)
C3 C4 C5 C30 -179.9(10)
C4 C5 C6 C1 1.8(16)
C30 C5 C6 C1 179.6(11)
C7 C1 C6 C5 -176.9(10)
C2 C1 C6 C5 -0.7(16)
C6 C1 C7 C8 -168(11)
C2 C1 C7 C8 16(12)
C1 C7 C8 Re1 -153(8)
N1 C12 C13 C14 2(2)
C12 C13 C14 C19 -3(2)
C12 C13 C14 C15 176(2)
C12 C13 C14 C15" -176(3)
C13 C14 C15 C18 121(2)
C19 C14 C15 C18 -60(3)
C15" C14 C15 C18 63(19)
C13 C14 C15 C16 -5(4)
C19 C14 C15 C16 174(2)
C15" C14 C15 C16 -63(18)
C13 C14 C15 C17 -124(2)
C19 C14 C15 C17 55(3)
C15" C14 C15 C17 178(19)
C13 C14 C15" C18" 103(4)
C19 C14 C15" C18" -68(5)
C15 C14 C15" C18" -130(20)
C13 C14 C15" C16" -22(6)
C19 C14 C15" C16" 167(5)
C15 C14 C15" C16" 105(19)
C13 C14 C15" C17" -150(4)
C19 C14 C15" C17" 38(5)
C15 C14 C15" C17" -24(18)
C13 C14 C19 C20 3(2)
C15 C14 C19 C20 -176(2)
C15" C14 C19 C20 174(4)
C14 C19 C20 N1 0(2)
C14 C19 C20 C21 178.1(13)
C19 C20 C21 N2 -168.1(12)
N1 C20 C21 N2 10.5(14)
C19 C20 C21 C22 14.2(19)
N1 C20 C21 C22 -167.3(10)
N2 C21 C22 C23 1.5(17)
C20 C21 C22 C23 179.1(11)
C21 C22 C23 C28 2.1(16)
C21 C22 C23 C24 -179.6(11)
C22 C23 C24 C26 18.3(19)
C28 C23 C24 C26 -163.4(14)
C22 C23 C24 C25 -107.1(14)
C28 C23 C24 C25 71.2(15)
C22 C23 C24 C27 138.0(13)
C28 C23 C24 C27 -43.7(16)
C22 C23 C28 C29 -2.8(16)
C24 C23 C28 C29 178.8(11)
C23 C28 C29 N2 0.1(17)
C6 C5 C30 C31 54(53)
C4 C5 C30 C31 -128(52)
C5 C30 C31 C32 -36(100)
C30 C31 C32 C33 -179(100)
C30 C31 C32 C36 -3(100)
C30 C31 C32 Fe1 87(100)
C36 C32 C33 C34 2.4(17)
C31 C32 C33 C34 179.0(14)
Fe1 C32 C33 C34 -58.4(11)
C36 C32 C33 Fe1 60.8(10)
C31 C32 C33 Fe1 -122.5(14)
C32 C33 C34 C35 -2.2(18)
Fe1 C33 C34 C35 -60.6(10)
C32 C33 C34 Fe1 58.4(11)
C33 C34 C35 C36 1.1(17)
Fe1 C34 C35 C36 -59.7(11)
C33 C34 C35 Fe1 60.8(10)
C34 C35 C36 C32 0.3(18)
Fe1 C35 C36 C32 -60.0(10)
C34 C35 C36 Fe1 60.3(11)
C33 C32 C36 C35 -1.6(17)
C31 C32 C36 C35 -178.3(14)
Fe1 C32 C36 C35 60.0(11)
C33 C32 C36 Fe1 -61.6(10)
C31 C32 C36 Fe1 121.7(14)
C41 C37 C38 C39 0.0
Fe1 C37 C38 C39 61.8(5)
C41 C37 C38 Fe1 -61.8(5)
C37 C38 C39 C40 0.0
Fe1 C38 C39 C40 61.8(5)
C37 C38 C39 Fe1 -61.8(5)
C38 C39 C40 C41 0.0
Fe1 C39 C40 C41 59.5(5)
C38 C39 C40 Fe1 -59.5(5)
C38 C37 C41 C40 0.0
Fe1 C37 C41 C40 -59.4(5)
C38 C37 C41 Fe1 59.4(5)
C39 C40 C41 C37 0.0
Fe1 C40 C41 C37 58.1(5)
C39 C40 C41 Fe1 -58.1(5)
C4 C3 C42 C43 -160(7)
C2 C3 C42 C43 17(8)
C3 C42 C43 Os1 134(12)
C48 C44 C45 C46 0.5(14)
Os1 C44 C45 C46 -62.5(8)
C48 C44 C45 Os1 62.9(9)
C44 C45 C46 C47 -1.0(13)
Os1 C45 C46 C47 -62.7(8)
C44 C45 C46 Os1 61.7(8)
C45 C46 C47 C48 1.2(14)
Os1 C46 C47 C48 -62.0(9)
C45 C46 C47 Os1 63.2(8)
C46 C47 C48 C44 -0.9(15)
Os1 C47 C48 C44 -63.8(9)
C46 C47 C48 Os1 62.9(9)
C45 C44 C48 C47 0.3(15)
Os1 C44 C48 C47 64.2(9)
C45 C44 C48 Os1 -64.0(9)
C54 C49 C50 C51 3.2(19)
P1 C49 C50 C51 -178.1(10)
C49 C50 C51 C52 -4(2)
C50 C51 C52 C53 3(2)
C51 C52 C53 C54 -3(2)
C52 C53 C54 C49 2(2)
C50 C49 C54 C53 -2.3(18)
P1 C49 C54 C53 178.9(10)
C60 C55 C56 C57 1(2)
P1 C55 C56 C57 -174.5(10)
C55 C56 C57 C58 0(2)
C56 C57 C58 C59 -3(3)
C57 C58 C59 C60 4(2)
C56 C55 C60 C59 1(2)
P1 C55 C60 C59 175.7(11)
C58 C59 C60 C55 -3(2)
C66 C61 C62 C63 -1.1(16)
P1 C61 C62 C63 -172.6(9)
C61 C62 C63 C64 0.8(18)
C62 C63 C64 C65 -0.7(18)
C63 C64 C65 C66 1.1(18)
C64 C65 C66 C61 -1.5(18)
C62 C61 C66 C65 1.5(16)
P1 C61 C66 C65 173.1(9)
C72 C67 C68 C69 -2.0(16)
P2 C67 C68 C69 -173.3(8)
C67 C68 C69 C70 -0.4(17)
C68 C69 C70 C71 0.9(19)
C69 C70 C71 C72 0.9(19)
C68 C67 C72 C71 4.0(17)
P2 C67 C72 C71 175.7(9)
C70 C71 C72 C67 -3.6(19)
C78 C73 C74 C75 1.0(16)
P2 C73 C74 C75 179.2(8)
C73 C74 C75 C76 -0.4(17)
C74 C75 C76 C77 0.9(19)
C75 C76 C77 C78 -1.9(19)
C74 C73 C78 C77 -2.0(16)
P2 C73 C78 C77 179.7(8)
C76 C77 C78 C73 2.5(17)
C84 C79 C80 C81 1.9(16)
P2 C79 C80 C81 -170.4(8)
C79 C80 C81 C82 -0.3(17)
C80 C81 C82 C83 -1.7(17)
C81 C82 C83 C84 2.0(17)
C80 C79 C84 C83 -1.6(15)
P2 C79 C84 C83 171.2(8)
C82 C83 C84 C79 -0.3(16)
C90 C85 C86 C87 -0.7(19)
C126 C85 C86 C87 179.7(11)
C85 C86 C87 C88 -0.2(19)
C85 C86 C87 C91 179.2(11)
C86 C87 C88 C89 0(2)
C91 C87 C88 C89 -179.5(16)
C87 C88 C89 C90 1(3)
C87 C88 C89 C14A 153.1(18)
C87 C88 C89 C114 -157(2)
C88 C89 C90 C85 -2(3)
C14A C89 C90 C85 -152(2)
C114 C89 C90 C85 158.9(17)
C86 C85 C90 C89 2(2)
C126 C85 C90 C89 -178.4(16)
C86 C87 C91 C92 -14(24)
C88 C87 C91 C92 165(23)
C87 C91 C92 Re2 169(14)
N3 C96 C97 C98 -2.1(18)
C96 C97 C98 C103 1.4(16)
C96 C97 C98 C99 -177.6(11)
C103 C98 C99 C100 128.7(12)
C97 C98 C99 C100 -52.4(14)
C103 C98 C99 C101 -112.0(13)
C97 C98 C99 C101 66.9(14)
C103 C98 C99 C102 6.3(16)
C97 C98 C99 C102 -174.8(11)
C97 C98 C103 C104 -1.1(16)
C99 C98 C103 C104 177.9(10)
C98 C103 C104 N3 1.5(16)
C98 C103 C104 C105 175.7(10)
N3 C104 C105 N4 6.3(14)
C103 C104 C105 N4 -168.2(10)
N3 C104 C105 C106 -172.7(10)
C103 C104 C105 C106 12.8(17)
N4 C105 C106 C107 1.3(17)
C104 C105 C106 C107 -179.7(11)
C105 C106 C107 C112 2.4(18)
C105 C106 C107 C108 -176.7(11)
C106 C107 C108 C110 69.0(18)
C112 C107 C108 C110 -110.0(17)
C106 C107 C108 C111 -51.4(19)
C112 C107 C108 C111 129.5(16)
C106 C107 C108 C109 -172.1(16)
C112 C107 C108 C109 9(2)
C106 C107 C112 C113 -6(2)
C108 C107 C112 C113 173.6(13)
C107 C112 C113 N4 5(2)
C88 C89 C114 C115 -111(24)
C90 C89 C114 C115 89(25)
C14A C89 C114 C115 -24(24)
C89 C114 C115 C116 173(100)
C114 C115 C116 C117 -2(59)
C114 C115 C116 C120 171(100)
C114 C115 C116 Fe2 90(58)
C120 Fe2 C116 C117 -120(2)
C125 Fe2 C116 C117 161.9(17)
C122 Fe2 C116 C117 80.4(19)
C123 Fe2 C116 C117 57(4)
C121 Fe2 C116 C117 122.5(17)
C124 Fe2 C116 C117 -166(3)
C118 Fe2 C116 C117 -37.8(16)
C119 Fe2 C116 C117 -79.7(17)
C120 Fe2 C116 C115 115(3)
C125 Fe2 C116 C115 37(3)
C122 Fe2 C116 C115 -45(3)
C117 Fe2 C116 C115 -125(3)
C123 Fe2 C116 C115 -68(4)
C121 Fe2 C116 C115 -2(3)
C124 Fe2 C116 C115 69(4)
C118 Fe2 C116 C115 -163(3)
C119 Fe2 C116 C115 155(3)
C125 Fe2 C116 C120 -78.5(18)
C122 Fe2 C116 C120 -160.0(17)
C117 Fe2 C116 C120 120(2)
C123 Fe2 C116 C120 177(3)
C121 Fe2 C116 C120 -117.9(17)
C124 Fe2 C116 C120 -46(3)
C118 Fe2 C116 C120 81.9(16)
C119 Fe2 C116 C120 39.9(15)
C115 C116 C117 C118 178(3)
C120 C116 C117 C118 4(3)
Fe2 C116 C117 C118 60(2)
C115 C116 C117 Fe2 118(3)
C120 C116 C117 Fe2 -56(2)
C120 Fe2 C117 C116 39.6(16)
C125 Fe2 C117 C116 -40(4)
C122 Fe2 C117 C116 -117.6(17)
C123 Fe2 C117 C116 -158.5(16)
C121 Fe2 C117 C116 -74(2)
C124 Fe2 C117 C116 162(4)
C118 Fe2 C117 C116 121(2)
C119 Fe2 C117 C116 87.6(17)
C120 Fe2 C117 C118 -81.2(18)
C125 Fe2 C117 C118 -161(3)
C122 Fe2 C117 C118 121.6(18)
C116 Fe2 C117 C118 -121(2)
C123 Fe2 C117 C118 81(2)
C121 Fe2 C117 C118 165.4(17)
C124 Fe2 C117 C118 42(5)
C119 Fe2 C117 C118 -33.2(17)
C116 C117 C118 C119 -4(4)
Fe2 C117 C118 C119 55(2)
C116 C117 C118 Fe2 -59(2)
C120 Fe2 C118 C119 -44.3(16)
C125 Fe2 C118 C119 29(4)
C122 Fe2 C118 C119 155.0(16)
C116 Fe2 C118 C119 -90.9(17)
C117 Fe2 C118 C119 -126(3)
C123 Fe2 C118 C119 110.7(17)
C121 Fe2 C118 C119 -165(3)
C124 Fe2 C118 C119 68(2)
C120 Fe2 C118 C117 81.9(19)
C125 Fe2 C118 C117 156(3)
C122 Fe2 C118 C117 -79(2)
C116 Fe2 C118 C117 35.3(18)
C123 Fe2 C118 C117 -123.1(19)
C121 Fe2 C118 C117 -39(4)
C124 Fe2 C118 C117 -165.7(19)
C119 Fe2 C118 C117 126(2)
C117 C118 C119 C120 2(3)
Fe2 C118 C119 C120 55.4(17)
C117 C118 C119 Fe2 -54(2)
C120 Fe2 C119 C118 113(2)
C125 Fe2 C119 C118 -168.8(16)
C122 Fe2 C119 C118 -59(3)
C116 Fe2 C119 C118 74.7(16)
C117 Fe2 C119 C118 34.3(16)
C123 Fe2 C119 C118 -89.7(18)
C121 Fe2 C119 C118 166(3)
C124 Fe2 C119 C118 -128.0(16)
C125 Fe2 C119 C120 78.1(18)
C122 Fe2 C119 C120 -173(3)
C116 Fe2 C119 C120 -38.3(15)
C117 Fe2 C119 C120 -78.8(17)
C123 Fe2 C119 C120 157.3(16)
C121 Fe2 C119 C120 53(3)
C124 Fe2 C119 C120 118.9(16)
C118 Fe2 C119 C120 -113(2)
C117 C116 C120 C119 -3(3)
C115 C116 C120 C119 -177(3)
Fe2 C116 C120 C119 -63(2)
C117 C116 C120 Fe2 60(2)
C115 C116 C120 Fe2 -115(3)
C118 C119 C120 C116 0(3)
Fe2 C119 C120 C116 61(2)
C118 C119 C120 Fe2 -61.1(19)
C125 Fe2 C120 C116 119.4(16)
C122 Fe2 C120 C116 52(4)
C117 Fe2 C120 C116 -35.5(15)
C123 Fe2 C120 C116 -177(3)
C121 Fe2 C120 C116 80.5(18)
C124 Fe2 C120 C116 161.7(15)
C118 Fe2 C120 C116 -80.0(16)
C119 Fe2 C120 C116 -119(2)
C125 Fe2 C120 C119 -121.2(15)
C122 Fe2 C120 C119 172(3)
C116 Fe2 C120 C119 119(2)
C117 Fe2 C120 C119 83.9(16)
C123 Fe2 C120 C119 -58(4)
C121 Fe2 C120 C119 -160.2(14)
C124 Fe2 C120 C119 -78.9(17)
C118 Fe2 C120 C119 39.4(13)
C120 Fe2 C121 C125 75(2)
C122 Fe2 C121 C125 -120(3)
C116 Fe2 C121 C125 119.8(19)
C117 Fe2 C121 C125 158(2)
C123 Fe2 C121 C125 -80(2)
C124 Fe2 C121 C125 -37.6(19)
C118 Fe2 C121 C125 -172(3)
C119 Fe2 C121 C125 34(4)
C120 Fe2 C121 C122 -164.9(16)
C125 Fe2 C121 C122 120(3)
C116 Fe2 C121 C122 -120.4(17)
C117 Fe2 C121 C122 -82(2)
C123 Fe2 C121 C122 39.9(17)
C124 Fe2 C121 C122 82.2(18)
C118 Fe2 C121 C122 -52(4)
C119 Fe2 C121 C122 154(3)
C125 C121 C122 C123 -6(3)
Fe2 C121 C122 C123 -63.5(19)
C125 C121 C122 Fe2 58(2)
C120 Fe2 C122 C123 152(3)
C125 Fe2 C122 C123 78.5(19)
C116 Fe2 C122 C123 -168.1(17)
C117 Fe2 C122 C123 -127.6(19)
C121 Fe2 C122 C123 115(3)
C124 Fe2 C122 C123 33.6(17)
C118 Fe2 C122 C123 -84(2)
C119 Fe2 C122 C123 -42(4)
C120 Fe2 C122 C121 38(4)
C125 Fe2 C122 C121 -36.1(16)
C116 Fe2 C122 C121 77.4(19)
C117 Fe2 C122 C121 117.9(17)
C123 Fe2 C122 C121 -115(3)
C124 Fe2 C122 C121 -81.0(17)
C118 Fe2 C122 C121 161.0(15)
C119 Fe2 C122 C121 -157(2)
C121 C122 C123 C124 6(3)
Fe2 C122 C123 C124 -57(2)
C121 C122 C123 Fe2 63.1(19)
C120 Fe2 C123 C124 -30(4)
C125 Fe2 C123 C124 41.4(17)
C122 Fe2 C123 C124 125(3)
C116 Fe2 C123 C124 156(3)
C117 Fe2 C123 C124 -162.2(16)
C121 Fe2 C123 C124 84.0(18)
C118 Fe2 C123 C124 -117.4(17)
C119 Fe2 C123 C124 -73(2)
C120 Fe2 C123 C122 -154(3)
C125 Fe2 C123 C122 -83.5(19)
C116 Fe2 C123 C122 31(4)
C117 Fe2 C123 C122 73(2)
C121 Fe2 C123 C122 -40.9(18)
C124 Fe2 C123 C122 -125(3)
C118 Fe2 C123 C122 117.7(18)
C119 Fe2 C123 C122 161.7(17)
C122 C123 C124 C125 -4(3)
Fe2 C123 C124 C125 -59.2(18)
C122 C123 C124 Fe2 55(2)
C120 Fe2 C124 C123 167.1(16)
C125 Fe2 C124 C123 -115(2)
C122 Fe2 C124 C123 -34.7(17)
C116 Fe2 C124 C123 -158(3)
C117 Fe2 C124 C123 52(4)
C121 Fe2 C124 C123 -79.3(18)
C118 Fe2 C124 C123 84(2)
C119 Fe2 C124 C123 121.6(17)
C120 Fe2 C124 C125 -78(2)
C122 Fe2 C124 C125 79.9(19)
C116 Fe2 C124 C125 -44(4)
C117 Fe2 C124 C125 166(3)
C123 Fe2 C124 C125 115(2)
C121 Fe2 C124 C125 35.3(18)
C118 Fe2 C124 C125 -161.6(17)
C119 Fe2 C124 C125 -123.8(18)
C122 C121 C125 C124 4(3)
Fe2 C121 C125 C124 61(2)
C122 C121 C125 Fe2 -57(2)
C123 C124 C125 C121 0(3)
Fe2 C124 C125 C121 -61(2)
C123 C124 C125 Fe2 61.3(19)
C120 Fe2 C125 C121 -120.3(19)
C122 Fe2 C125 C121 38.3(18)
C116 Fe2 C125 C121 -76(2)
C117 Fe2 C125 C121 -49(4)
C123 Fe2 C125 C121 82(2)
C124 Fe2 C125 C121 121(3)
C118 Fe2 C125 C121 172(3)
C119 Fe2 C125 C121 -165.9(18)
C120 Fe2 C125 C124 118.5(18)
C122 Fe2 C125 C124 -82.9(19)
C116 Fe2 C125 C124 162.4(17)
C117 Fe2 C125 C124 -170(3)
C123 Fe2 C125 C124 -38.8(17)
C121 Fe2 C125 C124 -121(3)
C118 Fe2 C125 C124 51(4)
C119 Fe2 C125 C124 73(2)
C88 C89 C14A C15A 129(9)
C90 C89 C14A C15A -79(10)
C114 C89 C14A C15A 11(9)
C89 C14A C15A C16A 162(16)
C14A C15A C16A C17A -102(21)
C14A C15A C16A C20A 90(21)
C14A C15A C16A Fe2A 175(100)
C22A Fe2A C16A C17A -71(3)
C21A Fe2A C16A C17A -19(6)
C23A Fe2A C16A C17A -118(3)
C25A Fe2A C16A C17A 151(4)
C18A Fe2A C16A C17A 42(3)
C19A Fe2A C16A C17A 83(3)
C24A Fe2A C16A C17A -162(3)
C20A Fe2A C16A C17A 121(3)
C22A Fe2A C16A C15A 49(3)
C21A Fe2A C16A C15A 101(4)
C23A Fe2A C16A C15A 1(3)
C25A Fe2A C16A C15A -90(5)
C18A Fe2A C16A C15A 161(3)
C19A Fe2A C16A C15A -158(3)
C24A Fe2A C16A C15A -42(4)
C17A Fe2A C16A C15A 119(4)
C20A Fe2A C16A C15A -120(3)
C22A Fe2A C16A C20A 169(2)
C21A Fe2A C16A C20A -139(4)
C23A Fe2A C16A C20A 121(2)
C25A Fe2A C16A C20A 30(5)
C18A Fe2A C16A C20A -79(2)
C19A Fe2A C16A C20A -38(2)
C24A Fe2A C16A C20A 78(3)
C17A Fe2A C16A C20A -121(3)
C15A C16A C17A C18A -174(4)
C20A C16A C17A C18A -4(5)
Fe2A C16A C17A C18A -62(3)
C15A C16A C17A Fe2A -112(4)
C20A C16A C17A Fe2A 58(3)
C22A Fe2A C17A C16A 126(3)
C21A Fe2A C17A C16A 172(3)
C23A Fe2A C17A C16A 83(3)
C25A Fe2A C17A C16A -153(4)
C18A Fe2A C17A C16A -113(4)
C19A Fe2A C17A C16A -80(3)
C24A Fe2A C17A C16A 51(6)
C20A Fe2A C17A C16A -37(2)
C22A Fe2A C17A C18A -121(2)
C21A Fe2A C17A C18A -75(3)
C23A Fe2A C17A C18A -164(2)
C25A Fe2A C17A C18A -39(5)
C19A Fe2A C17A C18A 33(2)
C24A Fe2A C17A C18A 164(4)
C20A Fe2A C17A C18A 76(2)
C16A Fe2A C17A C18A 113(4)
C16A C17A C18A C19A 6(5)
Fe2A C17A C18A C19A -60(3)
C16A C17A C18A Fe2A 65(3)
C22A Fe2A C18A C19A -160(2)
C21A Fe2A C18A C19A -116(2)
C23A Fe2A C18A C19A 170(4)
C25A Fe2A C18A C19A -73(3)
C24A Fe2A C18A C19A -45(4)
C17A Fe2A C18A C19A 123(3)
C20A Fe2A C18A C19A 39(2)
C16A Fe2A C18A C19A 84(2)
C22A Fe2A C18A C17A 77(3)
C21A Fe2A C18A C17A 121(2)
C23A Fe2A C18A C17A 47(5)
C25A Fe2A C18A C17A 164(2)
C19A Fe2A C18A C17A -123(3)
C24A Fe2A C18A C17A -168(3)
C20A Fe2A C18A C17A -84(2)
C16A Fe2A C18A C17A -39(2)
C17A C18A C19A C20A -5(5)
Fe2A C18A C19A C20A -64(3)
C17A C18A C19A Fe2A 59(3)
C22A Fe2A C19A C18A 42(4)
C21A Fe2A C19A C18A 77(2)
C23A Fe2A C19A C18A -171(4)
C25A Fe2A C19A C18A 121(2)
C24A Fe2A C19A C18A 160(2)
C17A Fe2A C19A C18A -37(2)
C20A Fe2A C19A C18A -117(3)
C16A Fe2A C19A C18A -78(2)
C22A Fe2A C19A C20A 159(3)
C21A Fe2A C19A C20A -166(2)
C23A Fe2A C19A C20A -54(5)
C25A Fe2A C19A C20A -122(2)
C18A Fe2A C19A C20A 117(3)
C24A Fe2A C19A C20A -83(2)
C17A Fe2A C19A C20A 80(2)
C16A Fe2A C19A C20A 38(2)
C18A C19A C20A C16A 3(5)
Fe2A C19A C20A C16A -60(3)
C18A C19A C20A Fe2A 63(3)
C17A C16A C20A C19A 1(5)
C15A C16A C20A C19A 171(4)
Fe2A C16A C20A C19A 58(3)
C17A C16A C20A Fe2A -57(3)
C15A C16A C20A Fe2A 113(4)
C22A Fe2A C20A C19A -150(4)
C21A Fe2A C20A C19A 29(4)
C23A Fe2A C20A C19A 160(2)
C25A Fe2A C20A C19A 74(2)
C18A Fe2A C20A C19A -37(2)
C24A Fe2A C20A C19A 117(2)
C17A Fe2A C20A C19A -83(2)
C16A Fe2A C20A C19A -118(3)
C22A Fe2A C20A C16A -32(5)
C21A Fe2A C20A C16A 147(3)
C23A Fe2A C20A C16A -82(2)
C25A Fe2A C20A C16A -168.1(19)
C18A Fe2A C20A C16A 81(2)
C19A Fe2A C20A C16A 118(3)
C24A Fe2A C20A C16A -124(2)
C17A Fe2A C20A C16A 35(2)
C23A Fe2A C21A C22A 39.3(6)
C25A Fe2A C21A C22A 117.4(7)
C18A Fe2A C21A C22A -122.3(17)
C19A Fe2A C21A C22A -159.6(17)
C24A Fe2A C21A C22A 81.7(9)
C17A Fe2A C21A C22A -81.5(19)
C20A Fe2A C21A C22A -180(100)
C16A Fe2A C21A C22A -68(4)
C22A Fe2A C21A C25A -117.4(7)
C23A Fe2A C21A C25A -78.1(8)
C18A Fe2A C21A C25A 120.3(16)
C19A Fe2A C21A C25A 83.0(16)
C24A Fe2A C21A C25A -35.7(6)
C17A Fe2A C21A C25A 161.1(18)
C20A Fe2A C21A C25A 63(3)
C16A Fe2A C21A C25A 174(4)
C25A C21A C22A C23A 0.0
Fe2A C21A C22A C23A -64.4(13)
C25A C21A C22A Fe2A 64.4(13)
C21A Fe2A C22A C23A 117.2(7)
C25A Fe2A C22A C23A 78.2(8)
C18A Fe2A C22A C23A -166.8(16)
C19A Fe2A C22A C23A 165(3)
C24A Fe2A C22A C23A 36.0(6)
C17A Fe2A C22A C23A -125.0(14)
C20A Fe2A C22A C23A -63(4)
C16A Fe2A C22A C23A -87.6(15)
C23A Fe2A C22A C21A -117.2(7)
C25A Fe2A C22A C21A -39.0(6)
C18A Fe2A C22A C21A 76.0(16)
C19A Fe2A C22A C21A 47(3)
C24A Fe2A C22A C21A -81.2(8)
C17A Fe2A C22A C21A 117.8(14)
C20A Fe2A C22A C21A 179(100)
C16A Fe2A C22A C21A 155.2(16)
C21A C22A C23A C24A 0.0
Fe2A C22A C23A C24A -60.1(13)
C21A C22A C23A Fe2A 60.1(13)
C21A Fe2A C23A C22A -41.1(7)
C25A Fe2A C23A C22A -86.1(10)
C18A Fe2A C23A C22A 38(4)
C19A Fe2A C23A C22A -160(4)
C24A Fe2A C23A C22A -120.9(8)
C17A Fe2A C23A C22A 74.3(17)
C20A Fe2A C23A C22A 159.7(18)
C16A Fe2A C23A C22A 116.1(16)
C22A Fe2A C23A C24A 120.9(8)
C21A Fe2A C23A C24A 79.7(10)
C25A Fe2A C23A C24A 34.8(6)
C18A Fe2A C23A C24A 159(4)
C19A Fe2A C23A C24A -39(4)
C17A Fe2A C23A C24A -164.8(16)
C20A Fe2A C23A C24A -79.5(17)
C16A Fe2A C23A C24A -123.1(15)
C22A C23A C24A C25A 0.0
Fe2A C23A C24A C25A -53.3(12)
C22A C23A C24A Fe2A 53.3(12)
C22A Fe2A C24A C25A 85.7(11)
C21A Fe2A C24A C25A 37.8(7)
C23A Fe2A C24A C25A 123.9(9)
C18A Fe2A C24A C25A -40(4)
C19A Fe2A C24A C25A -70.8(18)
C17A Fe2A C24A C25A 166(5)
C20A Fe2A C24A C25A -113.5(17)
C16A Fe2A C24A C25A -156(2)
C22A Fe2A C24A C23A -38.3(8)
C21A Fe2A C24A C23A -86.1(12)
C25A Fe2A C24A C23A -123.9(9)
C18A Fe2A C24A C23A -164(4)
C19A Fe2A C24A C23A 165.3(17)
C17A Fe2A C24A C23A 42(5)
C20A Fe2A C24A C23A 122.5(16)
C16A Fe2A C24A C23A 80(2)
C23A C24A C25A C21A 0.0
Fe2A C24A C25A C21A -52.9(13)
C23A C24A C25A Fe2A 52.9(13)
C22A C21A C25A C24A 0.0
Fe2A C21A C25A C24A 59.4(14)
C22A C21A C25A Fe2A -59.4(14)
C22A Fe2A C25A C24A -80.2(11)
C21A Fe2A C25A C24A -121.3(9)
C23A Fe2A C25A C24A -34.9(6)
C18A Fe2A C25A C24A 162.5(19)
C19A Fe2A C25A C24A 125.8(16)
C17A Fe2A C25A C24A -168(4)
C20A Fe2A C25A C24A 86.8(17)
C16A Fe2A C25A C24A 65(4)
C22A Fe2A C25A C21A 41.1(7)
C23A Fe2A C25A C21A 86.4(11)
C18A Fe2A C25A C21A -76.2(19)
C19A Fe2A C25A C21A -112.9(16)
C24A Fe2A C25A C21A 121.3(9)
C17A Fe2A C25A C21A -47(4)
C20A Fe2A C25A C21A -152.0(17)
C16A Fe2A C25A C21A -174(4)
C86 C85 C126 C127 0(6)
C90 C85 C126 C127 -179(100)
C85 C126 C127 Os2 139(17)
C132 C128 C129 C130 -1.3(13)
Os2 C128 C129 C130 61.7(8)
C132 C128 C129 Os2 -62.9(8)
C128 C129 C130 C131 2.3(13)
Os2 C129 C130 C131 64.6(8)
C128 C129 C130 Os2 -62.3(8)
C129 C130 C131 C132 -2.5(13)
Os2 C130 C131 C132 62.2(8)
C129 C130 C131 Os2 -64.7(8)
C129 C128 C132 C131 -0.3(13)
Os2 C128 C132 C131 -62.8(8)
C129 C128 C132 Os2 62.5(8)
C130 C131 C132 C128 1.7(12)
Os2 C131 C132 C128 63.0(8)
C130 C131 C132 Os2 -61.3(8)
C138 C133 C134 C135 8(2)
P3 C133 C134 C135 178.6(12)
C133 C134 C135 C136 -6(2)
C134 C135 C136 C137 0(2)
C135 C136 C137 C138 4(2)
C136 C137 C138 C133 -1(2)
C134 C133 C138 C137 -4.4(19)
P3 C133 C138 C137 -175.2(10)
C144 C139 C140 C141 3.5(18)
P3 C139 C140 C141 -177.7(9)
C139 C140 C141 C142 1.0(19)
C140 C141 C142 C143 -3(2)
C141 C142 C143 C144 1(2)
C142 C143 C144 C139 3.2(19)
C140 C139 C144 C143 -5.6(18)
P3 C139 C144 C143 175.6(9)
C150 C145 C146 C147 -1(2)
P3 C145 C146 C147 178.6(11)
C145 C146 C147 C148 1(2)
C146 C147 C148 C149 -4(2)
C147 C148 C149 C150 5(3)
C146 C145 C150 C149 2(2)
P3 C145 C150 C149 -177.3(12)
C148 C149 C150 C145 -4(2)
C156 C151 C152 C153 -0.1(19)
P4 C151 C152 C153 -176.9(10)
C151 C152 C153 C154 1(2)
C152 C153 C154 C155 -2(2)
C153 C154 C155 C156 2(2)
C152 C151 C156 C155 0.0(19)
P4 C151 C156 C155 176.9(10)
C154 C155 C156 C151 -1(2)
C162 C157 C158 C159 -1(2)
P4 C157 C158 C159 175.0(11)
C157 C158 C159 C160 -1(2)
C158 C159 C160 C161 4(2)
C159 C160 C161 C162 -4(2)
C158 C157 C162 C161 1(2)
P4 C157 C162 C161 -175.4(11)
C160 C161 C162 C157 2(2)
C168 C163 C164 C165 -3(2)
P4 C163 C164 C165 178.3(12)
C163 C164 C165 C166 2(3)
C164 C165 C166 C167 1(3)
C165 C166 C167 C168 -3(3)
C164 C163 C168 C167 1(2)
P4 C163 C168 C167 179.6(11)
C166 C167 C168 C163 2(2)
C39 C38 Fe1 C36 161.7(6)
C37 C38 Fe1 C36 -80.7(6)
C37 C38 Fe1 C39 117.6(2)
C39 C38 Fe1 C37 -117.6(2)
C39 C38 Fe1 C35 -164.7(12)
C37 C38 Fe1 C35 -47.1(12)
C39 C38 Fe1 C32 119.9(6)
C37 C38 Fe1 C32 -122.5(6)
C39 C38 Fe1 C33 80.6(7)
C37 C38 Fe1 C33 -161.8(7)
C39 C38 Fe1 C34 46.6(17)
C37 C38 Fe1 C34 164.2(17)
C39 C38 Fe1 C40 -37.5(2)
C37 C38 Fe1 C40 80.1(3)
C39 C38 Fe1 C41 -80.1(3)
C37 C38 Fe1 C41 37.5(2)
C35 C36 Fe1 C38 159.0(9)
C32 C36 Fe1 C38 -80.8(9)
C35 C36 Fe1 C39 -169.6(13)
C32 C36 Fe1 C39 -49.3(18)
C35 C36 Fe1 C37 116.8(9)
C32 C36 Fe1 C37 -123.0(8)
C32 C36 Fe1 C35 120.3(12)
C35 C36 Fe1 C32 -120.3(12)
C35 C36 Fe1 C33 -81.7(9)
C32 C36 Fe1 C33 38.6(7)
C35 C36 Fe1 C34 -37.7(8)
C32 C36 Fe1 C34 82.5(8)
C35 C36 Fe1 C40 48(2)
C32 C36 Fe1 C40 168.4(13)
C35 C36 Fe1 C41 76.7(10)
C32 C36 Fe1 C41 -163.0(7)
C40 C39 Fe1 C38 -118.3(3)
C38 C39 Fe1 C36 -43.6(14)
C40 C39 Fe1 C36 -161.9(14)
C38 C39 Fe1 C37 38.5(2)
C40 C39 Fe1 C37 -79.8(3)
C38 C39 Fe1 C35 158.8(18)
C40 C39 Fe1 C35 40.5(18)
C38 C39 Fe1 C32 -79.0(6)
C40 C39 Fe1 C32 162.7(6)
C38 C39 Fe1 C33 -121.6(6)
C40 C39 Fe1 C33 120.1(6)
C38 C39 Fe1 C34 -164.7(7)
C40 C39 Fe1 C34 77.0(6)
C38 C39 Fe1 C40 118.3(3)
C38 C39 Fe1 C41 81.6(3)
C40 C39 Fe1 C41 -36.7(2)
C41 C37 Fe1 C38 118.4(3)
C41 C37 Fe1 C36 -124.1(6)
C38 C37 Fe1 C36 117.5(6)
C41 C37 Fe1 C39 79.9(3)
C38 C37 Fe1 C39 -38.5(2)
C41 C37 Fe1 C35 -82.3(6)
C38 C37 Fe1 C35 159.3(6)
C41 C37 Fe1 C32 -164.9(6)
C38 C37 Fe1 C32 76.7(6)
C41 C37 Fe1 C33 170.6(19)
C38 C37 Fe1 C33 52.2(19)
C41 C37 Fe1 C34 -50.6(14)
C38 C37 Fe1 C34 -169.0(14)
C41 C37 Fe1 C40 36.7(2)
C38 C37 Fe1 C40 -81.7(3)
C38 C37 Fe1 C41 -118.4(3)
C36 C35 Fe1 C38 -47.7(16)
C34 C35 Fe1 C38 -166.4(11)
C34 C35 Fe1 C36 -118.7(12)
C36 C35 Fe1 C39 166.6(16)
C34 C35 Fe1 C39 48(2)
C36 C35 Fe1 C37 -81.1(10)
C34 C35 Fe1 C37 160.2(8)
C36 C35 Fe1 C32 36.8(8)
C34 C35 Fe1 C32 -81.9(9)
C36 C35 Fe1 C33 79.6(9)
C34 C35 Fe1 C33 -39.1(8)
C36 C35 Fe1 C34 118.7(12)
C36 C35 Fe1 C40 -162.7(8)
C34 C35 Fe1 C40 78.6(10)
C36 C35 Fe1 C41 -122.8(9)
C34 C35 Fe1 C41 118.5(8)
C33 C32 Fe1 C38 -126.5(9)
C36 C32 Fe1 C38 117.4(9)
C31 C32 Fe1 C38 -3.8(14)
C33 C32 Fe1 C36 116.2(11)
C31 C32 Fe1 C36 -121.1(15)
C33 C32 Fe1 C39 -84.5(9)
C36 C32 Fe1 C39 159.4(8)
C31 C32 Fe1 C39 38.2(14)
C33 C32 Fe1 C37 -168.0(9)
C36 C32 Fe1 C37 75.8(9)
C31 C32 Fe1 C37 -45.3(14)
C33 C32 Fe1 C35 79.3(9)
C36 C32 Fe1 C35 -36.8(8)
C31 C32 Fe1 C35 -158.0(14)
C36 C32 Fe1 C33 -116.2(11)
C31 C32 Fe1 C33 122.7(16)
C33 C32 Fe1 C34 36.0(9)
C36 C32 Fe1 C34 -80.2(9)
C31 C32 Fe1 C34 158.7(14)
C33 C32 Fe1 C40 -53.7(15)
C36 C32 Fe1 C40 -169.9(11)
C31 C32 Fe1 C40 69.0(18)
C33 C32 Fe1 C41 162.1(13)
C36 C32 Fe1 C41 45.9(16)
C31 C32 Fe1 C41 -75.2(19)
C32 C33 Fe1 C38 72.4(11)
C34 C33 Fe1 C38 -165.4(9)
C32 C33 Fe1 C36 -39.3(8)
C34 C33 Fe1 C36 83.0(10)
C32 C33 Fe1 C39 115.9(8)
C34 C33 Fe1 C39 -121.9(10)
C32 C33 Fe1 C37 33(2)
C34 C33 Fe1 C37 155.0(17)
C32 C33 Fe1 C35 -83.3(9)
C34 C33 Fe1 C35 39.0(9)
C34 C33 Fe1 C32 122.3(13)
C32 C33 Fe1 C34 -122.3(13)
C32 C33 Fe1 C40 158.5(7)
C34 C33 Fe1 C40 -79.3(11)
C32 C33 Fe1 C41 -163.8(13)
C34 C33 Fe1 C41 -42(2)
C35 C34 Fe1 C38 160.4(16)
C33 C34 Fe1 C38 44(2)
C35 C34 Fe1 C36 37.7(8)
C33 C34 Fe1 C36 -78.6(10)
C35 C34 Fe1 C39 -163.6(8)
C33 C34 Fe1 C39 80.1(11)
C35 C34 Fe1 C37 -44.8(17)
C33 C34 Fe1 C37 -161.1(12)
C33 C34 Fe1 C35 -116.3(13)
C35 C34 Fe1 C32 81.1(9)
C33 C34 Fe1 C32 -35.2(9)
C35 C34 Fe1 C33 116.3(13)
C35 C34 Fe1 C40 -122.2(8)
C33 C34 Fe1 C40 121.5(10)
C35 C34 Fe1 C41 -80.4(10)
C33 C34 Fe1 C41 163.3(9)
C39 C40 Fe1 C38 38.3(2)
C41 C40 Fe1 C38 -81.3(3)
C39 C40 Fe1 C36 157.9(16)
C41 C40 Fe1 C36 38.3(16)
C41 C40 Fe1 C39 -119.6(3)
C39 C40 Fe1 C37 82.5(3)
C41 C40 Fe1 C37 -37.1(2)
C39 C40 Fe1 C35 -165.8(7)
C41 C40 Fe1 C35 74.6(7)
C39 C40 Fe1 C32 -42.4(12)
C41 C40 Fe1 C32 -162.0(12)
C39 C40 Fe1 C33 -81.2(7)
C41 C40 Fe1 C33 159.2(6)
C39 C40 Fe1 C34 -123.6(7)
C41 C40 Fe1 C34 116.7(6)
C39 C40 Fe1 C41 119.6(3)
C37 C41 Fe1 C38 -38.3(2)
C40 C41 Fe1 C38 81.4(3)
C37 C41 Fe1 C36 74.5(7)
C40 C41 Fe1 C36 -165.8(6)
C37 C41 Fe1 C39 -82.5(3)
C40 C41 Fe1 C39 37.2(2)
C40 C41 Fe1 C37 119.7(3)
C37 C41 Fe1 C35 115.8(7)
C40 C41 Fe1 C35 -124.5(6)
C37 C41 Fe1 C32 40.2(13)
C40 C41 Fe1 C32 159.9(13)
C37 C41 Fe1 C33 -171.8(16)
C40 C41 Fe1 C33 -52.2(16)
C37 C41 Fe1 C34 157.8(8)
C40 C41 Fe1 C34 -82.6(7)
C37 C41 Fe1 C40 -119.7(3)
C13 C12 N1 C20 1.1(16)
C13 C12 N1 Re1 -165.4(9)
C19 C20 N1 C12 -1.6(17)
C21 C20 N1 C12 179.8(9)
C19 C20 N1 Re1 165.9(10)
C21 C20 N1 Re1 -12.7(12)
C22 C21 N2 C29 -4.3(15)
C20 C21 N2 C29 178.0(9)
C22 C21 N2 Re1 174.6(8)
C20 C21 N2 Re1 -3.2(12)
C28 C29 N2 C21 3.5(16)
C28 C29 N2 Re1 -175.2(8)
C97 C96 N3 C104 2.4(16)
C97 C96 N3 Re2 -178.2(8)
C103 C104 N3 C96 -2.2(16)
C105 C104 N3 C96 -176.7(10)
C103 C104 N3 Re2 178.4(8)
C105 C104 N3 Re2 3.8(12)
C106 C105 N4 C113 -2.0(17)
C104 C105 N4 C113 178.9(11)
C106 C105 N4 Re2 165.2(8)
C104 C105 N4 Re2 -13.9(13)
C112 C113 N4 C105 -1(2)
C112 C113 N4 Re2 -167.8(11)
C42 C43 Os1 C48 -13(15)
C42 C43 Os1 C44 -30(15)
C42 C43 Os1 C47 23(15)
C42 C43 Os1 C46 46(15)
C42 C43 Os1 C45 16(15)
C42 C43 Os1 P2 -120(14)
C42 C43 Os1 P1 140(14)
C47 C48 Os1 C43 86.3(8)
C44 C48 Os1 C43 -157.7(8)
C47 C48 Os1 C44 -116.0(11)
C44 C48 Os1 C47 116.0(11)
C47 C48 Os1 C46 -36.5(7)
C44 C48 Os1 C46 79.4(8)
C47 C48 Os1 C45 -78.9(8)
C44 C48 Os1 C45 37.1(7)
C47 C48 Os1 P2 176.9(7)
C44 C48 Os1 P2 -67.2(8)
C47 C48 Os1 P1 -16.1(13)
C44 C48 Os1 P1 99.9(11)
C48 C44 Os1 C43 28.7(10)
C45 C44 Os1 C43 146.2(7)
C45 C44 Os1 C48 117.5(11)
C48 C44 Os1 C47 -37.7(8)
C45 C44 Os1 C47 79.8(8)
C48 C44 Os1 C46 -79.6(9)
C45 C44 Os1 C46 37.8(8)
C48 C44 Os1 C45 -117.5(11)
C48 C44 Os1 P2 118.1(8)
C45 C44 Os1 P2 -124.4(7)
C48 C44 Os1 P1 -135.6(7)
C45 C44 Os1 P1 -18.2(10)
C48 C47 Os1 C43 -95.9(8)
C46 C47 Os1 C43 145.6(8)
C46 C47 Os1 C48 -118.5(11)
C48 C47 Os1 C44 38.0(8)
C46 C47 Os1 C44 -80.5(8)
C48 C47 Os1 C46 118.5(11)
C48 C47 Os1 C45 80.2(8)
C46 C47 Os1 C45 -38.3(7)
C48 C47 Os1 P2 -5.0(11)
C46 C47 Os1 P2 -123.5(8)
C48 C47 Os1 P1 171.8(7)
C46 C47 Os1 P1 53.3(8)
C47 C46 Os1 C43 -41.3(10)
C45 C46 Os1 C43 -157.0(7)
C47 C46 Os1 C48 36.4(8)
C45 C46 Os1 C48 -79.4(8)
C47 C46 Os1 C44 78.3(9)
C45 C46 Os1 C44 -37.5(7)
C45 C46 Os1 C47 -115.8(11)
C47 C46 Os1 C45 115.8(11)
C47 C46 Os1 P2 112.5(9)
C45 C46 Os1 P2 -3.2(13)
C47 C46 Os1 P1 -134.3(8)
C45 C46 Os1 P1 109.9(7)
C44 C45 Os1 C43 -70.4(13)
C46 C45 Os1 C43 46.1(14)
C44 C45 Os1 C48 -37.1(8)
C46 C45 Os1 C48 79.5(9)
C46 C45 Os1 C44 116.6(11)
C44 C45 Os1 C47 -78.8(8)
C46 C45 Os1 C47 37.8(8)
C44 C45 Os1 C46 -116.6(11)
C44 C45 Os1 P2 61.6(7)
C46 C45 Os1 P2 178.1(7)
C44 C45 Os1 P1 167.9(7)
C46 C45 Os1 P1 -75.5(8)
C126 C127 Os2 C130 34(20)
C126 C127 Os2 C128 -16(20)
C126 C127 Os2 C131 61(20)
C126 C127 Os2 C129 -2(20)
C126 C127 Os2 C132 40(20)
C126 C127 Os2 P4 154(20)
C126 C127 Os2 P3 -103(20)
C129 C130 Os2 C127 -103.7(8)
C131 C130 Os2 C127 139.1(8)
C129 C130 Os2 C128 38.2(7)
C131 C130 Os2 C128 -79.1(8)
C129 C130 Os2 C131 117.2(11)
C131 C130 Os2 C129 -117.2(11)
C129 C130 Os2 C132 79.1(8)
C131 C130 Os2 C132 -38.1(7)
C129 C130 Os2 P4 164.7(6)
C131 C130 Os2 P4 47.5(8)
C129 C130 Os2 P3 -14.8(9)
C131 C130 Os2 P3 -132.0(7)
C132 C128 Os2 C127 143.1(8)
C129 C128 Os2 C127 23.4(11)
C132 C128 Os2 C130 81.7(9)
C129 C128 Os2 C130 -38.1(8)
C132 C128 Os2 C131 39.2(8)
C129 C128 Os2 C131 -80.5(9)
C132 C128 Os2 C129 119.7(12)
C129 C128 Os2 C132 -119.7(12)
C132 C128 Os2 P4 -22.6(10)
C129 C128 Os2 P4 -142.4(6)
C132 C128 Os2 P3 -131.0(8)
C129 C128 Os2 P3 109.2(8)
C130 C131 Os2 C127 -48.8(9)
C132 C131 Os2 C127 -165.6(8)
C132 C131 Os2 C130 -116.8(11)
C130 C131 Os2 C128 79.5(8)
C132 C131 Os2 C128 -37.3(7)
C130 C131 Os2 C129 37.2(7)
C132 C131 Os2 C129 -79.5(8)
C130 C131 Os2 C132 116.8(11)
C130 C131 Os2 P4 -140.0(7)
C132 C131 Os2 P4 103.2(7)
C130 C131 Os2 P3 98.9(9)
C132 C131 Os2 P3 -17.8(12)
C130 C129 Os2 C127 80.8(8)
C128 C129 Os2 C127 -163.5(8)
C128 C129 Os2 C130 115.7(11)
C130 C129 Os2 C128 -115.7(11)
C130 C129 Os2 C131 -37.4(7)
C128 C129 Os2 C131 78.4(8)
C130 C129 Os2 C132 -80.4(8)
C128 C129 Os2 C132 35.3(8)
C130 C129 Os2 P4 -31.2(12)
C128 C129 Os2 P4 84.5(10)
C130 C129 Os2 P3 169.8(6)
C128 C129 Os2 P3 -74.5(8)
C128 C132 Os2 C127 -84.7(14)
C131 C132 Os2 C127 30.7(16)
C128 C132 Os2 C130 -78.1(9)
C131 C132 Os2 C130 37.3(7)
C131 C132 Os2 C128 115.4(11)
C128 C132 Os2 C131 -115.4(11)
C128 C132 Os2 C129 -36.3(8)
C131 C132 Os2 C129 79.2(8)
C128 C132 Os2 P4 163.6(7)
C131 C132 Os2 P4 -80.9(7)
C128 C132 Os2 P3 54.8(8)
C131 C132 Os2 P3 170.3(6)
C62 C61 P1 C49 106.9(10)
C66 C61 P1 C49 -64.2(10)
C62 C61 P1 C55 -146.2(9)
C66 C61 P1 C55 42.7(10)
C62 C61 P1 Os1 -13.2(11)
C66 C61 P1 Os1 175.7(7)
C50 C49 P1 C61 90.1(11)
C54 C49 P1 C61 -91.2(10)
C50 C49 P1 C55 -14.8(12)
C54 C49 P1 C55 163.9(9)
C50 C49 P1 Os1 -136.4(10)
C54 C49 P1 Os1 42.2(10)
C60 C55 P1 C61 33.5(12)
C56 C55 P1 C61 -151.4(10)
C60 C55 P1 C49 135.4(11)
C56 C55 P1 C49 -49.5(11)
C60 C55 P1 Os1 -106.9(11)
C56 C55 P1 Os1 68.2(10)
C43 Os1 P1 C61 33.6(5)
C48 Os1 P1 C61 136.9(9)
C44 Os1 P1 C61 -158.6(6)
C47 Os1 P1 C61 126.3(5)
C46 Os1 P1 C61 154.8(6)
C45 Os1 P1 C61 -169.6(6)
P2 Os1 P1 C61 -55.6(4)
C43 Os1 P1 C49 -82.1(5)
C48 Os1 P1 C49 21.2(9)
C44 Os1 P1 C49 85.7(6)
C47 Os1 P1 C49 10.6(5)
C46 Os1 P1 C49 39.0(6)
C45 Os1 P1 C49 74.6(5)
P2 Os1 P1 C49 -171.4(4)
C43 Os1 P1 C55 162.2(5)
C48 Os1 P1 C55 -94.5(9)
C44 Os1 P1 C55 -30.0(7)
C47 Os1 P1 C55 -105.1(6)
C46 Os1 P1 C55 -76.6(6)
C45 Os1 P1 C55 -41.0(6)
P2 Os1 P1 C55 72.9(5)
C74 C73 P2 C67 43.6(10)
C78 C73 P2 C67 -138.2(9)
C74 C73 P2 C79 -62.4(10)
C78 C73 P2 C79 115.8(9)
C74 C73 P2 Os1 179.6(7)
C78 C73 P2 Os1 -2.2(10)
C72 C67 P2 C73 48.0(10)
C68 C67 P2 C73 -140.9(9)
C72 C67 P2 C79 153.3(9)
C68 C67 P2 C79 -35.5(10)
C72 C67 P2 Os1 -85.2(9)
C68 C67 P2 Os1 86.0(10)
C80 C79 P2 C73 -4.4(10)
C84 C79 P2 C73 -176.9(8)
C80 C79 P2 C67 -106.8(9)
C84 C79 P2 C67 80.7(9)
C80 C79 P2 Os1 121.4(8)
C84 C79 P2 Os1 -51.1(8)
C43 Os1 P2 C73 -165.5(5)
C48 Os1 P2 C73 99.5(5)
C44 Os1 P2 C73 66.2(5)
C47 Os1 P2 C73 102.6(6)
C46 Os1 P2 C73 36.7(8)
C45 Os1 P2 C73 34.6(5)
P1 Os1 P2 C73 -74.5(4)
C43 Os1 P2 C67 -40.9(5)
C48 Os1 P2 C67 -135.8(5)
C44 Os1 P2 C67 -169.1(5)
C47 Os1 P2 C67 -132.7(7)
C46 Os1 P2 C67 161.4(8)
C45 Os1 P2 C67 159.3(5)
P1 Os1 P2 C67 50.2(4)
C43 Os1 P2 C79 79.0(5)
C48 Os1 P2 C79 -16.0(5)
C44 Os1 P2 C79 -49.3(5)
C47 Os1 P2 C79 -12.9(7)
C46 Os1 P2 C79 -78.8(8)
C45 Os1 P2 C79 -80.9(5)
P1 Os1 P2 C79 170.0(4)
C150 C145 P3 C133 -23.5(13)
C146 C145 P3 C133 157.4(10)
C150 C145 P3 C139 -128.3(12)
C146 C145 P3 C139 52.5(11)
C150 C145 P3 Os2 99.5(12)
C146 C145 P3 Os2 -79.7(11)
C134 C133 P3 C145 66.8(11)
C138 C133 P3 C145 -122.8(10)
C134 C133 P3 C139 169.4(11)
C138 C133 P3 C139 -20.2(12)
C134 C133 P3 Os2 -67.5(11)
C138 C133 P3 Os2 102.9(10)
C140 C139 P3 C145 -125.8(10)
C144 C139 P3 C145 53.0(10)
C140 C139 P3 C133 128.6(10)
C144 C139 P3 C133 -52.6(11)
C140 C139 P3 Os2 11.8(11)
C144 C139 P3 Os2 -169.3(8)
C127 Os2 P3 C145 -48.9(6)
C130 Os2 P3 C145 -140.1(7)
C128 Os2 P3 C145 175.7(6)
C131 Os2 P3 C145 158.8(8)
C129 Os2 P3 C145 -149.1(6)
C132 Os2 P3 C145 147.1(6)
P4 Os2 P3 C145 40.4(5)
C127 Os2 P3 C133 72.2(5)
C130 Os2 P3 C133 -19.0(6)
C128 Os2 P3 C133 -63.3(5)
C131 Os2 P3 C133 -80.1(8)
C129 Os2 P3 C133 -28.0(5)
C132 Os2 P3 C133 -91.9(6)
P4 Os2 P3 C133 161.4(4)
C127 Os2 P3 C139 -174.0(5)
C130 Os2 P3 C139 94.8(6)
C128 Os2 P3 C139 50.5(5)
C131 Os2 P3 C139 33.7(8)
C129 Os2 P3 C139 85.8(5)
C132 Os2 P3 C139 22.0(6)
P4 Os2 P3 C139 -84.8(4)
C168 C163 P4 C151 139.5(11)
C164 C163 P4 C151 -42.2(12)
C168 C163 P4 C157 -114.8(12)
C164 C163 P4 C157 63.5(12)
C168 C163 P4 Os2 19.2(13)
C164 C163 P4 Os2 -162.4(10)
C152 C151 P4 C163 -32.5(11)
C156 C151 P4 C163 150.7(10)
C152 C151 P4 C157 -133.2(10)
C156 C151 P4 C157 50.1(11)
C152 C151 P4 Os2 88.0(10)
C156 C151 P4 Os2 -88.7(10)
C158 C157 P4 C163 -85.0(12)
C162 C157 P4 C163 90.9(11)
C158 C157 P4 C151 18.5(12)
C162 C157 P4 C151 -165.6(10)
C158 C157 P4 Os2 149.8(9)
C162 C157 P4 Os2 -34.3(11)
C127 Os2 P4 C163 -70.8(6)
C130 Os2 P4 C163 22.6(6)
C128 Os2 P4 C163 99.2(7)
C131 Os2 P4 C163 48.8(6)
C129 Os2 P4 C163 43.5(9)
C132 Os2 P4 C163 86.0(6)
P3 Os2 P4 C163 -157.7(5)
C127 Os2 P4 C151 175.6(6)
C130 Os2 P4 C151 -91.0(6)
C128 Os2 P4 C151 -14.4(7)
C131 Os2 P4 C151 -64.7(6)
C129 Os2 P4 C151 -70.1(9)
C132 Os2 P4 C151 -27.6(6)
P3 Os2 P4 C151 88.7(5)
C127 Os2 P4 C157 47.7(6)
C130 Os2 P4 C157 141.1(6)
C128 Os2 P4 C157 -142.3(7)
C131 Os2 P4 C157 167.3(6)
C129 Os2 P4 C157 162.0(8)
C132 Os2 P4 C157 -155.5(6)
P3 Os2 P4 C157 -39.2(5)
O1 C9 Re1 C10 -100(92)
O1 C9 Re1 C11 171(100)
O1 C9 Re1 C8 -7(92)
O1 C9 Re1 N2 83(94)
O1 C9 Re1 N1 74(92)
O2 C10 Re1 C9 168(100)
O2 C10 Re1 C11 -105(22)
O2 C10 Re1 C8 78(22)
O2 C10 Re1 N2 -12(22)
O2 C10 Re1 N1 27(24)
O3 C11 Re1 C9 14(16)
O3 C11 Re1 C10 -72(16)
O3 C11 Re1 C8 54(23)
O3 C11 Re1 N2 -169(16)
O3 C11 Re1 N1 116(16)
C7 C8 Re1 C9 85(6)
C7 C8 Re1 C10 171(6)
C7 C8 Re1 C11 46(14)
C7 C8 Re1 N2 -92(6)
C7 C8 Re1 N1 -17(6)
C21 N2 Re1 C9 -12(8)
C29 N2 Re1 C9 166(7)
C21 N2 Re1 C10 170.6(8)
C29 N2 Re1 C10 -10.7(9)
C21 N2 Re1 C11 -99.9(9)
C29 N2 Re1 C11 78.9(9)
C21 N2 Re1 C8 78.1(8)
C29 N2 Re1 C8 -103.1(9)
C21 N2 Re1 N1 -2.5(7)
C29 N2 Re1 N1 176.2(9)
C12 N1 Re1 C9 -5.5(9)
C20 N1 Re1 C9 -172.2(8)
C12 N1 Re1 C10 135(2)
C20 N1 Re1 C10 -32(3)
C12 N1 Re1 C11 -94.0(9)
C20 N1 Re1 C11 99.3(9)
C12 N1 Re1 C8 83.3(9)
C20 N1 Re1 C8 -83.4(8)
C12 N1 Re1 N2 175.1(9)
C20 N1 Re1 N2 8.4(7)
O5 C94 Re2 C93 -29(30)
O5 C94 Re2 C95 64(30)
O5 C94 Re2 C92 -121(30)
O5 C94 Re2 N4 -163(100)
O5 C94 Re2 N3 153(30)
O4 C93 Re2 C94 28(56)
O4 C93 Re2 C95 -57(56)
O4 C93 Re2 C92 121(56)
O4 C93 Re2 N4 -157(56)
O4 C93 Re2 N3 -165(100)
O6 C95 Re2 C94 15(10)
O6 C95 Re2 C93 102(10)
O6 C95 Re2 C92 -63(12)
O6 C95 Re2 N4 -159(10)
O6 C95 Re2 N3 -86(10)
C91 C92 Re2 C94 -108(17)
C91 C92 Re2 C93 165(17)
C91 C92 Re2 C95 -31(20)
C91 C92 Re2 N4 67(17)
C91 C92 Re2 N3 -7(17)
C105 N4 Re2 C94 -33(4)
C113 N4 Re2 C94 134(3)
C105 N4 Re2 C93 -166.7(10)
C113 N4 Re2 C93 -0.5(12)
C105 N4 Re2 C95 99.8(10)
C113 N4 Re2 C95 -94.0(12)
C105 N4 Re2 C92 -75.0(9)
C113 N4 Re2 C92 91.2(11)
C105 N4 Re2 N3 12.2(8)
C113 N4 Re2 N3 178.4(12)
C96 N3 Re2 C94 -13.3(10)
C104 N3 Re2 C94 166.1(8)
C96 N3 Re2 C93 -179(100)
C104 N3 Re2 C93 0(4)
C96 N3 Re2 C95 72.4(10)
C104 N3 Re2 C95 -108.2(9)
C96 N3 Re2 C92 -105.5(9)
C104 N3 Re2 C92 73.9(8)
C96 N3 Re2 N4 172.5(10)
C104 N3 Re2 N4 -8.1(8)
